data_4076500
loop_
_publ_author_name
'Speck, J. Matth\"aus'
'Schaarschmidt, Dieter'
'Lang, Heinrich'

_publ_section_title
;
 Atropisomeric
 3,3&#x2032;,4,4&#x2032;,5,5&#x2032;-Hexaferrocenyl-2,2&#x2032;-bithiophene:
 Synthesis, Solid-State Structure, and Electrochemistry
;
_journal_issue 5
_journal_name_full Organometallics
_journal_page_first 1975
_journal_paper_doi 10.1021/om201266y
_journal_volume 31
_journal_year 2012
_chemical_formula_moiety 'C68 H54 Fe6 S2, 1.5(C7 H8)'
_chemical_formula_sum 'C78.5 H66 Fe6 S2'
_chemical_formula_weight 1408.53
_chemical_name_systematic
;
 ?
;
_space_group_IT_number 2
_symmetry_cell_setting triclinic
_symmetry_space_group_name_Hall '-P 1'
_symmetry_space_group_name_H-M 'P -1'
_atom_sites_solution_hydrogens geom
_atom_sites_solution_primary direct
_atom_sites_solution_secondary difmap
_audit_creation_method SHELXL-97
_cell_angle_alpha 77.124(7)
_cell_angle_beta 82.581(7)
_cell_angle_gamma 68.966(8)
_cell_formula_units_Z 2
_cell_length_a 13.1164(12)
_cell_length_b 14.1721(12)
_cell_length_c 17.7987(14)
_cell_measurement_reflns_used 7627
_cell_measurement_temperature 110
_cell_measurement_theta_max 28.4718
_cell_measurement_theta_min 2.9627
_cell_volume 3006.0(5)
_computing_cell_refinement
;
CrysAlisPro, Oxford Diffraction Ltd.,
Version 1.171.33.64 (release 22-03-2010 CrysAlis171 .NET)
(compiled Mar 22 2010,13:57:49)
;
_computing_data_collection
;
CrysAlisPro, Oxford Diffraction Ltd.,
Version 1.171.33.64 (release 22-03-2010 CrysAlis171 .NET)
(compiled Mar 22 2010,13:57:49)
;
_computing_data_reduction
;
CrysAlisPro, Oxford Diffraction Ltd.,
Version 1.171.33.64 (release 22-03-2010 CrysAlis171 .NET)
(compiled Mar 22 2010,13:57:49)
;
_computing_structure_refinement 'SHELXL-97 (Sheldrick, 1997)'
_computing_structure_solution 'SHELXS-97 (Sheldrick, 1990)'
_diffrn_ambient_temperature 110
_diffrn_measured_fraction_theta_full 0.979
_diffrn_measured_fraction_theta_max 0.979
_diffrn_measurement_device_type 'Oxford Gemini S'
_diffrn_measurement_method '\w scans'
_diffrn_radiation_monochromator graphite
_diffrn_radiation_source 'fine-focus sealed tube'
_diffrn_radiation_type MoK\a
_diffrn_radiation_wavelength 0.71073
_diffrn_reflns_av_R_equivalents 0.0377
_diffrn_reflns_av_sigmaI/netI 0.0758
_diffrn_reflns_limit_h_max 16
_diffrn_reflns_limit_h_min -16
_diffrn_reflns_limit_k_max 17
_diffrn_reflns_limit_k_min -17
_diffrn_reflns_limit_l_max 21
_diffrn_reflns_limit_l_min -16
_diffrn_reflns_number 20973
_diffrn_reflns_theta_full 26.00
_diffrn_reflns_theta_max 26.00
_diffrn_reflns_theta_min 2.98
_diffrn_standards_decay_% 0
_diffrn_standards_interval_count 50
_diffrn_standards_interval_time 10
_diffrn_standards_number 2
_exptl_absorpt_coefficient_mu 1.527
_exptl_absorpt_correction_T_max 1.00000
_exptl_absorpt_correction_T_min 0.78703
_exptl_absorpt_correction_type multi-scan
_exptl_absorpt_process_details
;
CrysAlisPro, Oxford Diffraction Ltd.,
Version 1.171.33.64 (release 22-03-2010 CrysAlis171 .NET)
(compiled Mar 22 2010,13:57:49)
Empirical absorption correction using spherical harmonics,
 implemented in SCALE3 ABSPACK scaling algorithm.
;
_exptl_crystal_colour orange
_exptl_crystal_density_diffrn 1.556
_exptl_crystal_density_method 'not measured'
_exptl_crystal_description plate
_exptl_crystal_F_000 1450
_exptl_crystal_size_max 0.25
_exptl_crystal_size_mid 0.10
_exptl_crystal_size_min 0.02
_refine_diff_density_max 1.184
_refine_diff_density_min -0.956
_refine_diff_density_rms 0.075
_refine_ls_extinction_method none
_refine_ls_goodness_of_fit_ref 0.868
_refine_ls_hydrogen_treatment constr
_refine_ls_matrix_type full
_refine_ls_number_parameters 846
_refine_ls_number_reflns 11569
_refine_ls_number_restraints 9
_refine_ls_restrained_S_all 0.868
_refine_ls_R_factor_all 0.0636
_refine_ls_R_factor_gt 0.0375
_refine_ls_shift/su_max 0.002
_refine_ls_shift/su_mean 0.000
_refine_ls_structure_factor_coef Fsqd
_refine_ls_weighting_details 'calc w=1/[\s^2^(Fo^2^)+(0.0411P)^2^+0.0000P] where P=(Fo^2^+2Fc^2^)/3'
_refine_ls_weighting_scheme calc
_refine_ls_wR_factor_gt 0.0773
_refine_ls_wR_factor_ref 0.0807
_reflns_number_gt 7694
_reflns_number_total 11569
_reflns_threshold_expression >2sigma(I)
_cod_data_source_file om201266y_si_002.cif
_cod_data_source_block exp_113
_cod_original_cell_volume 3006.0(4)
_cod_original_sg_symbol_H-M P-1
_cod_original_formula_sum 'C78.50 H66 Fe6 S2'
_cod_database_code 4076500

loop_
_symmetry_equiv_pos_as_xyz
'x, y, z'
'-x, -y, -z'

loop_
_atom_site_label
_atom_site_type_symbol
_atom_site_fract_x
_atom_site_fract_y
_atom_site_fract_z
_atom_site_U_iso_or_equiv
_atom_site_adp_type
_atom_site_occupancy
_atom_site_symmetry_multiplicity
_atom_site_calc_flag
_atom_site_refinement_flags
_atom_site_disorder_assembly
_atom_site_disorder_group
C1 C 0.3448(3) 0.8859(2) 0.71594(18) 0.0265(7) Uani 1 1 d . . .
C2 C 0.4451(3) 0.8663(3) 0.6705(2) 0.0368(9) Uani 1 1 d . . .
H2 H 0.4780 0.9149 0.6485 0.044 Uiso 1 1 calc R . .
C3 C 0.4869(3) 0.7620(3) 0.6638(2) 0.0448(10) Uani 1 1 d . . .
H3 H 0.5520 0.7297 0.6379 0.054 Uiso 1 1 calc R . .
C4 C 0.4120(3) 0.7160(3) 0.7038(2) 0.0438(10) Uani 1 1 d . . .
H4 H 0.4196 0.6470 0.7090 0.053 Uiso 1 1 calc R . .
C5 C 0.3225(3) 0.7915(2) 0.7352(2) 0.0367(9) Uani 1 1 d . . .
H5 H 0.2610 0.7813 0.7630 0.044 Uiso 1 1 calc R . .
C6 C 0.2379(3) 0.9477(3) 0.5413(2) 0.0434(10) Uani 1 1 d . . .
H6 H 0.2116 1.0175 0.5434 0.052 Uiso 1 1 calc R . .
C7 C 0.3377(4) 0.8955(3) 0.5056(2) 0.0653(13) Uani 1 1 d . . .
H7 H 0.3899 0.9233 0.4799 0.078 Uiso 1 1 calc R . .
C8 C 0.3429(3) 0.7898(3) 0.5166(2) 0.0472(10) Uani 1 1 d . . .
H8 H 0.3999 0.7372 0.4984 0.057 Uiso 1 1 calc R . .
C9 C 0.2504(4) 0.7792(3) 0.5584(3) 0.0597(12) Uani 1 1 d . . .
H9 H 0.2350 0.7183 0.5736 0.072 Uiso 1 1 calc R . .
C10 C 0.1833(4) 0.8754(3) 0.5742(2) 0.0525(11) Uani 1 1 d . . .
H10 H 0.1156 0.8899 0.6012 0.063 Uiso 1 1 calc R . .
C11 C 0.4010(2) 1.0339(2) 0.80705(18) 0.0222(7) Uani 1 1 d . . .
C12 C 0.4107(3) 1.0492(2) 0.88183(19) 0.0275(8) Uani 1 1 d . . .
H12 H 0.3546 1.0622 0.9199 0.033 Uiso 1 1 calc R . .
C13 C 0.5197(3) 1.0415(2) 0.8886(2) 0.0368(9) Uani 1 1 d . . .
H13 H 0.5475 1.0485 0.9318 0.044 Uiso 1 1 calc R . .
C14 C 0.5786(3) 1.0216(3) 0.8193(2) 0.0399(10) Uani 1 1 d . . .
H14 H 0.6523 1.0133 0.8084 0.048 Uiso 1 1 calc R . .
C15 C 0.5071(2) 1.0163(2) 0.7682(2) 0.0318(8) Uani 1 1 d . . .
H15 H 0.5258 1.0036 0.7182 0.038 Uiso 1 1 calc R . .
C16 C 0.4710(5) 0.7814(3) 0.8860(3) 0.0674(16) Uani 1 1 d . . .
H16 H 0.4072 0.7787 0.8706 0.081 Uiso 1 1 calc R . .
C17 C 0.4827(4) 0.8037(3) 0.9568(3) 0.0576(13) Uani 1 1 d . . .
H17 H 0.4284 0.8190 0.9958 0.069 Uiso 1 1 calc R . .
C18 C 0.5900(3) 0.7989(3) 0.9581(3) 0.0497(11) Uani 1 1 d . . .
H18 H 0.6203 0.8100 0.9985 0.060 Uiso 1 1 calc R . .
C19 C 0.6452(4) 0.7745(3) 0.8882(3) 0.0619(13) Uani 1 1 d . . .
H19 H 0.7182 0.7666 0.8740 0.074 Uiso 1 1 calc R . .
C20 C 0.5693(5) 0.7642(3) 0.8431(3) 0.0715(16) Uani 1 1 d . . .
H20 H 0.5833 0.7487 0.7939 0.086 Uiso 1 1 calc R . .
C21 C 0.2104(2) 1.2186(2) 0.82123(17) 0.0204(7) Uani 1 1 d . . .
C22 C 0.2950(2) 1.2630(2) 0.80411(18) 0.0220(7) Uani 1 1 d . . .
H22 H 0.3441 1.2578 0.7613 0.026 Uiso 1 1 calc R . .
C23 C 0.2911(3) 1.3161(2) 0.86348(18) 0.0260(7) Uani 1 1 d . . .
H23 H 0.3377 1.3512 0.8666 0.031 Uiso 1 1 calc R . .
C24 C 0.2043(3) 1.3068(2) 0.91739(18) 0.0275(7) Uani 1 1 d . . .
H24 H 0.1835 1.3350 0.9618 0.033 Uiso 1 1 calc R . .
C25 C 0.1550(2) 1.2467(2) 0.89152(17) 0.0223(7) Uani 1 1 d . . .
H25 H 0.0960 1.2285 0.9164 0.027 Uiso 1 1 calc R . .
C26 C 0.0469(3) 1.4512(2) 0.7211(2) 0.0308(8) Uani 1 1 d . . .
H26 H 0.0282 1.4200 0.6868 0.037 Uiso 1 1 calc R . .
C27 C 0.1390(3) 1.4851(2) 0.71157(19) 0.0286(8) Uani 1 1 d . . .
H27 H 0.1909 1.4798 0.6704 0.034 Uiso 1 1 calc R . .
C28 C 0.1368(3) 1.5283(2) 0.7762(2) 0.0326(8) Uani 1 1 d . . .
H28 H 0.1868 1.5570 0.7848 0.039 Uiso 1 1 calc R . .
C29 C 0.0450(3) 1.5203(2) 0.8260(2) 0.0349(8) Uani 1 1 d . . .
H29 H 0.0249 1.5421 0.8730 0.042 Uiso 1 1 calc R . .
C30 C -0.0103(3) 1.4730(2) 0.7910(2) 0.0344(9) Uani 1 1 d . . .
H30 H -0.0736 1.4590 0.8109 0.041 Uiso 1 1 calc R . .
C31 C -0.2803(2) 1.3788(2) 0.83752(17) 0.0207(7) Uani 1 1 d . . .
C32 C -0.3311(2) 1.4868(2) 0.83670(18) 0.0255(7) Uani 1 1 d . . .
H32 H -0.3090 1.5388 0.8055 0.031 Uiso 1 1 calc R . .
C33 C -0.4208(2) 1.5005(3) 0.89172(18) 0.0285(8) Uani 1 1 d . . .
H33 H -0.4690 1.5633 0.9020 0.034 Uiso 1 1 calc R . .
C34 C -0.4246(3) 1.4029(3) 0.92805(18) 0.0296(8) Uani 1 1 d . . .
H34 H -0.4757 1.3900 0.9665 0.036 Uiso 1 1 calc R . .
C35 C -0.3371(2) 1.3277(2) 0.89590(18) 0.0254(7) Uani 1 1 d . . .
H35 H -0.3199 1.2568 0.9106 0.030 Uiso 1 1 calc R . .
C36 C -0.1249(3) 1.3854(3) 0.9757(2) 0.0378(9) Uani 1 1 d . . .
H36 H -0.0601 1.3605 0.9467 0.045 Uiso 1 1 calc R . .
C37 C -0.1871(3) 1.4889(3) 0.9738(2) 0.0391(9) Uani 1 1 d . . .
H37 H -0.1712 1.5445 0.9427 0.047 Uiso 1 1 calc R . .
C38 C -0.2759(3) 1.4953(4) 1.0255(2) 0.0517(11) Uani 1 1 d . . .
H38 H -0.3298 1.5559 1.0351 0.062 Uiso 1 1 calc R . .
C39 C -0.2718(3) 1.3959(4) 1.0611(2) 0.0531(12) Uani 1 1 d . . .
H39 H -0.3216 1.3789 1.0989 0.064 Uiso 1 1 calc R . .
C40 C -0.1773(4) 1.3248(3) 1.0292(2) 0.0537(12) Uani 1 1 d . . .
H40 H -0.1549 1.2533 1.0412 0.064 Uiso 1 1 calc R . .
C41 C -0.2546(2) 1.3968(2) 0.65237(17) 0.0175(6) Uani 1 1 d . . .
C42 C -0.3331(2) 1.4987(2) 0.64968(17) 0.0193(7) Uani 1 1 d . . .
H42 H -0.3437 1.5394 0.6863 0.023 Uiso 1 1 calc R . .
C43 C -0.3918(2) 1.5268(2) 0.58181(17) 0.0213(7) Uani 1 1 d . . .
H43 H -0.4473 1.5889 0.5664 0.026 Uiso 1 1 calc R . .
C44 C -0.3512(2) 1.4441(2) 0.54193(17) 0.0208(7) Uani 1 1 d . . .
H44 H -0.3748 1.4425 0.4953 0.025 Uiso 1 1 calc R . .
C45 C -0.2679(2) 1.3633(2) 0.58520(16) 0.0175(6) Uani 1 1 d . . .
H45 H -0.2287 1.2996 0.5721 0.021 Uiso 1 1 calc R . .
C46 C -0.4441(2) 1.2970(2) 0.74316(18) 0.0267(8) Uani 1 1 d . . .
H46 H -0.3947 1.2535 0.7796 0.032 Uiso 1 1 calc R . .
C47 C -0.5143(2) 1.3991(3) 0.74659(18) 0.0279(8) Uani 1 1 d . . .
H47 H -0.5189 1.4346 0.7857 0.033 Uiso 1 1 calc R . .
C48 C -0.5760(2) 1.4375(3) 0.67991(19) 0.0272(8) Uani 1 1 d . . .
H48 H -0.6285 1.5025 0.6676 0.033 Uiso 1 1 calc R . .
C49 C -0.5435(2) 1.3590(2) 0.63506(19) 0.0273(8) Uani 1 1 d . . .
H49 H -0.5707 1.3638 0.5881 0.033 Uiso 1 1 calc R . .
C50 C -0.4629(2) 1.2731(2) 0.67428(19) 0.0273(8) Uani 1 1 d . . .
H50 H -0.4278 1.2110 0.6577 0.033 Uiso 1 1 calc R . .
C51 C -0.0256(2) 1.2791(2) 0.60283(17) 0.0179(6) Uani 1 1 d . . .
C52 C -0.0401(2) 1.3734(2) 0.54803(17) 0.0208(7) Uani 1 1 d . . .
H52 H -0.0612 1.4388 0.5598 0.025 Uiso 1 1 calc R . .
C53 C -0.0170(2) 1.3500(2) 0.47308(18) 0.0235(7) Uani 1 1 d . . .
H53 H -0.0210 1.3975 0.4272 0.028 Uiso 1 1 calc R . .
C54 C 0.0132(2) 1.2423(2) 0.47962(18) 0.0256(7) Uani 1 1 d . . .
H54 H 0.0331 1.2064 0.4391 0.031 Uiso 1 1 calc R . .
C55 C 0.0075(2) 1.1990(2) 0.55901(17) 0.0198(7) Uani 1 1 d . . .
H55 H 0.0229 1.1293 0.5795 0.024 Uiso 1 1 calc R . .
C56 C 0.2361(2) 1.2793(2) 0.60009(19) 0.0274(8) Uani 1 1 d . . .
H56 H 0.2273 1.2872 0.6513 0.033 Uiso 1 1 calc R . .
C57 C 0.2169(2) 1.3601(3) 0.53437(19) 0.0273(8) Uani 1 1 d . . .
H57 H 0.1938 1.4301 0.5350 0.033 Uiso 1 1 calc R . .
C58 C 0.2389(2) 1.3160(3) 0.4681(2) 0.0316(8) Uani 1 1 d . . .
H58 H 0.2325 1.3519 0.4174 0.038 Uiso 1 1 calc R . .
C59 C 0.2726(2) 1.2076(3) 0.4920(2) 0.0329(8) Uani 1 1 d . . .
H59 H 0.2924 1.1597 0.4598 0.039 Uiso 1 1 calc R . .
C60 C 0.2708(2) 1.1854(3) 0.5741(2) 0.0294(8) Uani 1 1 d . . .
H60 H 0.2893 1.1201 0.6051 0.035 Uiso 1 1 calc R . .
C61 C 0.2745(2) 0.9848(2) 0.73721(17) 0.0201(7) Uani 1 1 d . . .
C62 C 0.2964(2) 1.0492(2) 0.77489(16) 0.0184(6) Uani 1 1 d . . .
C63 C 0.2018(2) 1.1398(2) 0.78269(16) 0.0176(6) Uani 1 1 d . . .
C64 C 0.1109(2) 1.1408(2) 0.75149(16) 0.0183(6) Uani 1 1 d . . .
C65 C -0.1856(2) 1.3281(2) 0.78836(17) 0.0190(6) Uani 1 1 d . . .
C66 C -0.1701(2) 1.3368(2) 0.70915(17) 0.0170(6) Uani 1 1 d . . .
C67 C -0.0615(2) 1.2740(2) 0.68557(16) 0.0154(6) Uani 1 1 d . . .
C68 C 0.0001(2) 1.2151(2) 0.74782(16) 0.0171(6) Uani 1 1 d . . .
S1 S 0.13929(6) 1.03104(6) 0.71476(5) 0.02242(17) Uani 1 1 d . . .
S2 S -0.07349(6) 1.23807(6) 0.83358(4) 0.01995(17) Uani 1 1 d . . .
Fe1 Fe 0.33578(4) 0.83193(4) 0.61905(3) 0.04021(14) Uani 1 1 d . . .
Fe2 Fe 0.51641(4) 0.90797(4) 0.86767(3) 0.03198(13) Uani 1 1 d . . .
Fe3 Fe 0.14762(4) 1.37829(3) 0.81112(3) 0.02261(11) Uani 1 1 d . . .
Fe4 Fe -0.28015(4) 1.41514(4) 0.94479(3) 0.02645(12) Uani 1 1 d . . .
Fe5 Fe -0.41265(3) 1.39860(3) 0.64938(2) 0.01924(11) Uani 1 1 d . . .
Fe6 Fe 0.11777(3) 1.27631(3) 0.53629(2) 0.02011(11) Uani 1 1 d . . .
C1S C 0.8454(4) 0.9543(3) 0.6883(4) 0.043(2) Uani 0.527(4) 1 d PG A 1
C2S C 0.7637(3) 0.9213(4) 0.6730(4) 0.044(2) Uani 0.527(4) 1 d PG A 1
H2S H 0.7004 0.9689 0.6507 0.053 Uiso 0.527(4) 1 calc PR A 1
C3S C 0.7766(4) 0.8172(4) 0.6911(3) 0.057(2) Uani 0.527(4) 1 d PG A 1
H3S H 0.7219 0.7951 0.6809 0.068 Uiso 0.527(4) 1 calc PR A 1
C4S C 0.8712(5) 0.7461(3) 0.7244(3) 0.051(2) Uani 0.527(4) 1 d PG A 1
H4S H 0.8798 0.6765 0.7365 0.062 Uiso 0.527(4) 1 calc PR A 1
C5S C 0.9529(4) 0.7791(4) 0.7397(3) 0.063(3) Uani 0.527(4) 1 d PG A 1
H5S H 1.0161 0.7315 0.7620 0.075 Uiso 0.527(4) 1 calc PR A 1
C6S C 0.9400(4) 0.8832(4) 0.7216(4) 0.066(3) Uani 0.527(4) 1 d PG A 1
H6S H 0.9946 0.9053 0.7318 0.079 Uiso 0.527(4) 1 calc PR A 1
C7S C 0.8295(12) 1.0631(10) 0.6718(7) 0.054(4) Uani 0.527(4) 1 d P A 1
H7S1 H 0.8917 1.0735 0.6870 0.082 Uiso 0.527(4) 1 calc PR A 1
H7S2 H 0.7649 1.0989 0.7000 0.082 Uiso 0.527(4) 1 calc PR A 1
H7S3 H 0.8213 1.0892 0.6175 0.082 Uiso 0.527(4) 1 calc PR A 1
C8S C 0.8983(5) 0.8899(5) 0.7884(4) 0.069(3) Uani 0.473(4) 1 d PG A 2
C9S C 0.8749(7) 0.8632(5) 0.7237(5) 0.101(6) Uani 0.473(4) 1 d PG A 2
H9S H 0.8877 0.7946 0.7228 0.121 Uiso 0.473(4) 1 calc PR A 2
C10S C 0.8326(9) 0.9392(7) 0.6603(4) 0.096(6) Uani 0.473(4) 1 d PG A 2
H10S H 0.8171 0.9213 0.6170 0.115 Uiso 0.473(4) 1 calc PR A 2
C11S C 0.8137(8) 1.0418(6) 0.6616(4) 0.071(7) Uani 0.473(4) 1 d PG A 2
H11S H 0.7854 1.0927 0.6192 0.086 Uiso 0.473(4) 1 calc PR A 2
C12S C 0.8370(6) 1.0685(5) 0.7263(5) 0.056(3) Uani 0.473(4) 1 d PG A 2
H12S H 0.8243 1.1372 0.7272 0.067 Uiso 0.473(4) 1 calc PR A 2
C13S C 0.8793(5) 0.9926(6) 0.7897(4) 0.070(3) Uani 0.473(4) 1 d PG A 2
H13S H 0.8949 1.0104 0.8331 0.084 Uiso 0.473(4) 1 calc PR A 2
C14S C 0.9462(15) 0.8173(11) 0.8617(11) 0.191(10) Uani 0.473(4) 1 d P A 2
H14A H 0.9640 0.7474 0.8557 0.287 Uiso 0.473(4) 1 calc PR A 2
H14B H 0.8937 0.8306 0.9043 0.287 Uiso 0.473(4) 1 calc PR A 2
H14C H 1.0112 0.8280 0.8713 0.287 Uiso 0.473(4) 1 calc PR A 2
C15S C 0.9861(7) 0.9575(6) 0.9119(5) 0.052(2) Uani 0.50 1 d PD . 3
H15S H 1.0365 0.9347 0.8724 0.062 Uiso 0.50 1 calc PR . 3
C16S C 0.8779(7) 0.9697(7) 0.9088(5) 0.064(3) Uani 0.50 1 d PD B 3
H16S H 0.8561 0.9538 0.8670 0.077 Uiso 0.50 1 calc PR B 3
C17S C 0.8025(7) 1.0041(6) 0.9645(5) 0.056(2) Uani 0.50 1 d PD B 3
H17S H 0.7296 1.0122 0.9612 0.067 Uiso 0.50 1 calc PR B 3
C18S C 0.8356(13) 1.0269(16) 1.0264(12) 0.043(3) Uani 0.50 1 d PD B 3
H18S H 0.7840 1.0526 1.0645 0.051 Uiso 0.50 1 calc PR B 3
C19S C 0.9440(9) 1.0124(7) 1.0329(6) 0.048(3) Uani 0.50 1 d PD . 3
H19S H 0.9664 1.0246 1.0762 0.058 Uiso 0.50 1 calc PR . 3
C20S C 0.8650(13) 1.031(2) 1.0253(15) 0.082(8) Uani 0.50 1 d P C 3
H20A H 0.8249 1.0599 1.0687 0.123 Uiso 0.50 1 calc PR C 3
H20B H 0.8596 0.9644 1.0284 0.123 Uiso 0.50 1 calc PR C 3
H20C H 0.8351 1.0754 0.9784 0.123 Uiso 0.50 1 calc PR C 3
C21S C 0.9813(10) 1.0205(10) 1.0261(7) 0.048(4) Uiso 0.50 1 d PD . 3

loop_
_atom_site_aniso_label
_atom_site_aniso_U_11
_atom_site_aniso_U_22
_atom_site_aniso_U_33
_atom_site_aniso_U_23
_atom_site_aniso_U_13
_atom_site_aniso_U_12
C1 0.0300(18) 0.0230(17) 0.0217(18) -0.0073(14) -0.0133(14) 0.0023(14)
C2 0.0294(19) 0.033(2) 0.045(2) -0.0172(17) 0.0024(16) -0.0028(16)
C3 0.038(2) 0.037(2) 0.053(3) -0.0217(19) -0.0089(19) 0.0049(19)
C4 0.065(3) 0.0146(18) 0.041(2) -0.0111(16) -0.029(2) 0.0124(18)
C5 0.048(2) 0.0230(19) 0.036(2) -0.0052(16) -0.0149(17) -0.0044(17)
C6 0.057(2) 0.032(2) 0.032(2) -0.0141(17) -0.0170(19) 0.0050(19)
C7 0.074(3) 0.063(3) 0.030(2) -0.007(2) -0.011(2) 0.013(2)
C8 0.059(3) 0.037(2) 0.032(2) -0.0202(18) -0.017(2) 0.013(2)
C9 0.079(3) 0.049(3) 0.056(3) -0.024(2) -0.031(3) -0.010(2)
C10 0.059(3) 0.039(2) 0.059(3) -0.018(2) -0.030(2) -0.003(2)
C11 0.0228(16) 0.0151(16) 0.0266(18) 0.0030(13) -0.0091(14) -0.0055(14)
C12 0.0271(18) 0.0253(18) 0.032(2) -0.0008(15) -0.0125(15) -0.0101(15)
C13 0.040(2) 0.0216(18) 0.052(3) 0.0047(17) -0.0293(19) -0.0120(17)
C14 0.0242(19) 0.029(2) 0.066(3) 0.0043(19) -0.0152(19) -0.0118(16)
C15 0.0216(17) 0.0290(19) 0.038(2) 0.0047(16) -0.0035(15) -0.0065(15)
C16 0.103(4) 0.033(2) 0.078(4) 0.023(3) -0.059(3) -0.039(3)
C17 0.080(3) 0.042(3) 0.052(3) 0.024(2) -0.026(2) -0.034(2)
C18 0.064(3) 0.023(2) 0.057(3) 0.0122(19) -0.044(2) -0.007(2)
C19 0.057(3) 0.026(2) 0.079(4) 0.007(2) -0.030(3) 0.013(2)
C20 0.127(5) 0.018(2) 0.056(3) 0.005(2) -0.049(3) -0.001(3)
C21 0.0231(16) 0.0183(16) 0.0190(17) -0.0005(13) -0.0086(13) -0.0054(13)
C22 0.0208(16) 0.0207(17) 0.0238(18) -0.0005(13) -0.0084(13) -0.0063(14)
C23 0.0277(18) 0.0260(18) 0.0290(19) -0.0032(15) -0.0080(15) -0.0137(15)
C24 0.0362(19) 0.0263(18) 0.0235(18) -0.0083(14) -0.0083(15) -0.0105(16)
C25 0.0255(17) 0.0215(17) 0.0210(17) 0.0001(13) -0.0079(13) -0.0095(14)
C26 0.0328(19) 0.0195(17) 0.040(2) 0.0012(15) -0.0217(17) -0.0058(15)
C27 0.0279(18) 0.0269(18) 0.0289(19) -0.0001(15) -0.0066(15) -0.0082(15)
C28 0.040(2) 0.0218(18) 0.041(2) -0.0082(15) -0.0118(17) -0.0112(16)
C29 0.043(2) 0.0215(18) 0.039(2) -0.0087(16) 0.0014(17) -0.0085(16)
C30 0.0235(18) 0.0171(17) 0.057(3) -0.0053(17) 0.0000(17) -0.0017(15)
C31 0.0209(16) 0.0211(16) 0.0177(16) -0.0025(13) -0.0031(13) -0.0042(13)
C32 0.0303(18) 0.0237(17) 0.0200(17) -0.0025(14) 0.0006(14) -0.0080(15)
C33 0.0262(18) 0.0309(19) 0.0209(18) -0.0095(15) 0.0012(14) 0.0009(15)
C34 0.0251(17) 0.039(2) 0.0235(18) -0.0111(16) 0.0029(14) -0.0086(16)
C35 0.0249(17) 0.0268(18) 0.0244(18) -0.0060(14) 0.0007(14) -0.0088(15)
C36 0.0276(19) 0.049(2) 0.040(2) -0.0232(18) -0.0069(16) -0.0054(18)
C37 0.038(2) 0.042(2) 0.046(2) -0.0227(18) -0.0051(18) -0.0136(18)
C38 0.044(2) 0.072(3) 0.045(3) -0.041(2) -0.005(2) -0.008(2)
C39 0.045(2) 0.102(4) 0.017(2) -0.011(2) 0.0004(17) -0.032(3)
C40 0.071(3) 0.037(2) 0.050(3) 0.007(2) -0.040(2) -0.013(2)
C41 0.0114(14) 0.0185(15) 0.0215(17) -0.0011(13) -0.0006(12) -0.0054(12)
C42 0.0179(15) 0.0163(16) 0.0243(17) -0.0035(13) -0.0035(13) -0.0059(13)
C43 0.0148(15) 0.0181(16) 0.0278(18) -0.0003(13) -0.0051(13) -0.0031(13)
C44 0.0198(16) 0.0221(17) 0.0229(17) -0.0013(13) -0.0026(13) -0.0112(14)
C45 0.0139(14) 0.0168(15) 0.0221(17) -0.0048(13) 0.0004(12) -0.0054(13)
C46 0.0251(17) 0.0304(19) 0.0281(19) 0.0003(15) -0.0017(14) -0.0171(16)
C47 0.0221(17) 0.042(2) 0.0278(19) -0.0103(16) 0.0069(14) -0.0217(16)
C48 0.0157(16) 0.0335(19) 0.035(2) -0.0080(16) 0.0035(14) -0.0118(15)
C49 0.0214(17) 0.039(2) 0.0299(19) -0.0081(16) -0.0022(14) -0.0188(16)
C50 0.0281(18) 0.0244(18) 0.035(2) -0.0067(15) 0.0021(15) -0.0160(15)
C51 0.0106(14) 0.0208(16) 0.0228(17) -0.0034(13) -0.0041(12) -0.0053(12)
C52 0.0163(15) 0.0231(17) 0.0214(17) -0.0031(13) -0.0032(13) -0.0047(13)
C53 0.0156(15) 0.0321(19) 0.0198(17) -0.0004(14) -0.0028(13) -0.0067(14)
C54 0.0237(17) 0.036(2) 0.0220(18) -0.0135(15) 0.0003(13) -0.0115(15)
C55 0.0169(15) 0.0187(16) 0.0261(18) -0.0070(13) -0.0038(13) -0.0063(13)
C56 0.0181(16) 0.037(2) 0.0292(19) 0.0005(16) -0.0083(14) -0.0128(15)
C57 0.0173(16) 0.0266(18) 0.038(2) -0.0030(15) -0.0050(14) -0.0083(14)
C58 0.0197(17) 0.043(2) 0.029(2) 0.0008(17) 0.0028(14) -0.0128(16)
C59 0.0149(16) 0.040(2) 0.044(2) -0.0177(17) 0.0084(15) -0.0072(15)
C60 0.0145(16) 0.033(2) 0.036(2) -0.0011(16) -0.0016(14) -0.0053(15)
C61 0.0189(15) 0.0192(16) 0.0184(16) -0.0035(13) -0.0054(13) -0.0005(13)
C62 0.0153(15) 0.0217(16) 0.0157(16) -0.0016(13) -0.0041(12) -0.0033(13)
C63 0.0177(15) 0.0188(16) 0.0153(16) -0.0011(12) -0.0026(12) -0.0060(13)
C64 0.0188(15) 0.0144(15) 0.0193(16) -0.0048(12) -0.0024(12) -0.0014(13)
C65 0.0178(15) 0.0177(16) 0.0226(17) -0.0058(13) 0.0004(13) -0.0068(13)
C66 0.0169(15) 0.0140(15) 0.0205(17) -0.0035(12) -0.0026(12) -0.0049(12)
C67 0.0139(14) 0.0142(15) 0.0201(16) -0.0066(12) -0.0004(12) -0.0053(12)
C68 0.0170(15) 0.0151(15) 0.0204(16) -0.0041(12) -0.0010(12) -0.0066(13)
S1 0.0204(4) 0.0193(4) 0.0272(4) -0.0094(3) -0.0085(3) -0.0009(3)
S2 0.0187(4) 0.0210(4) 0.0177(4) -0.0049(3) -0.0017(3) -0.0029(3)
Fe1 0.0503(3) 0.0270(3) 0.0332(3) -0.0157(2) -0.0179(3) 0.0101(2)
Fe2 0.0317(3) 0.0212(3) 0.0416(3) 0.0049(2) -0.0214(2) -0.0073(2)
Fe3 0.0246(2) 0.0196(2) 0.0260(3) -0.00648(19) -0.0054(2) -0.0079(2)
Fe4 0.0268(3) 0.0303(3) 0.0201(3) -0.0095(2) 0.0006(2) -0.0050(2)
Fe5 0.0150(2) 0.0203(2) 0.0231(2) -0.00422(19) -0.00132(18) -0.00663(19)
Fe6 0.0147(2) 0.0246(2) 0.0202(2) -0.00493(19) -0.00073(18) -0.00548(19)
C1S 0.039(5) 0.048(6) 0.039(6) -0.011(5) 0.009(4) -0.012(5)
C2S 0.037(5) 0.041(5) 0.054(6) -0.015(4) 0.001(4) -0.009(4)
C3S 0.064(6) 0.085(7) 0.042(5) -0.037(5) 0.021(4) -0.042(5)
C4S 0.084(6) 0.017(4) 0.032(4) 0.002(3) 0.007(4) 0.000(4)
C5S 0.069(6) 0.046(5) 0.073(7) 0.002(5) -0.030(5) -0.019(5)
C6S 0.043(6) 0.050(6) 0.084(8) 0.003(5) -0.015(5) 0.002(5)
C7S 0.040(6) 0.053(6) 0.064(10) -0.010(7) -0.006(6) -0.009(6)
C8S 0.046(6) 0.079(8) 0.038(6) 0.011(5) -0.010(5) 0.020(5)
C9S 0.121(12) 0.055(8) 0.044(7) 0.002(6) 0.020(8) 0.053(8)
C10S 0.158(16) 0.056(8) 0.034(8) -0.021(6) -0.022(9) 0.025(9)
C11S 0.065(10) 0.090(15) 0.033(7) -0.010(9) 0.000(6) 0.003(9)
C12S 0.040(5) 0.073(7) 0.067(7) -0.007(6) 0.004(6) -0.041(5)
C13S 0.043(6) 0.076(8) 0.100(9) -0.007(7) -0.030(6) -0.028(6)
C14S 0.23(2) 0.084(11) 0.27(2) 0.001(13) -0.166(19) -0.040(12)
C15S 0.051(5) 0.047(5) 0.042(5) 0.003(4) 0.001(4) -0.007(4)
C16S 0.065(6) 0.066(6) 0.056(6) -0.012(5) -0.012(5) -0.013(5)
C17S 0.048(5) 0.056(6) 0.057(6) -0.005(5) -0.008(5) -0.012(5)
C18S 0.028(6) 0.034(7) 0.056(8) -0.009(6) -0.005(5) 0.001(6)
C19S 0.042(7) 0.022(5) 0.069(7) 0.013(4) -0.016(7) -0.006(6)
C20S 0.054(13) 0.079(11) 0.105(13) 0.021(9) -0.009(10) -0.035(11)

loop_
_atom_type_symbol
_atom_type_description
_atom_type_scat_dispersion_real
_atom_type_scat_dispersion_imag
_atom_type_scat_source
C C 0.0033 0.0016 'International Tables Vol C Tables 4.2.6.8 and 6.1.1.4'
H H 0.0000 0.0000 'International Tables Vol C Tables 4.2.6.8 and 6.1.1.4'
S S 0.1246 0.1234 'International Tables Vol C Tables 4.2.6.8 and 6.1.1.4'
Fe Fe 0.3463 0.8444 'International Tables Vol C Tables 4.2.6.8 and 6.1.1.4'

loop_
_geom_angle_atom_site_label_1
_geom_angle_atom_site_label_2
_geom_angle_atom_site_label_3
_geom_angle
_geom_angle_site_symmetry_1
_geom_angle_site_symmetry_3
C2 C1 C5 106.7(3) . .
C2 C1 C61 127.3(3) . .
C5 C1 C61 126.0(3) . .
C2 C1 Fe1 68.73(19) . .
C5 C1 Fe1 67.73(19) . .
C61 C1 Fe1 126.7(2) . .
C3 C2 C1 109.6(3) . .
C3 C2 Fe1 70.1(2) . .
C1 C2 Fe1 70.75(18) . .
C3 C2 H2 125.2 . .
C1 C2 H2 125.2 . .
Fe1 C2 H2 125.5 . .
C4 C3 C2 107.2(3) . .
C4 C3 Fe1 68.8(2) . .
C2 C3 Fe1 69.7(2) . .
C4 C3 H3 126.4 . .
C2 C3 H3 126.4 . .
Fe1 C3 H3 126.7 . .
C3 C4 C5 109.2(3) . .
C3 C4 Fe1 70.9(2) . .
C5 C4 Fe1 69.35(19) . .
C3 C4 H4 125.4 . .
C5 C4 H4 125.4 . .
Fe1 C4 H4 126.0 . .
C4 C5 C1 107.2(3) . .
C4 C5 Fe1 69.3(2) . .
C1 C5 Fe1 71.35(19) . .
C4 C5 H5 126.4 . .
C1 C5 H5 126.4 . .
Fe1 C5 H5 124.5 . .
C7 C6 C10 108.4(4) . .
C7 C6 Fe1 68.8(2) . .
C10 C6 Fe1 70.9(2) . .
C7 C6 H6 125.8 . .
C10 C6 H6 125.8 . .
Fe1 C6 H6 126.1 . .
C6 C7 C8 106.1(4) . .
C6 C7 Fe1 70.8(2) . .
C8 C7 Fe1 69.1(2) . .
C6 C7 H7 127.0 . .
C8 C7 H7 127.0 . .
Fe1 C7 H7 124.7 . .
C9 C8 C7 109.3(4) . .
C9 C8 Fe1 71.9(2) . .
C7 C8 Fe1 69.0(2) . .
C9 C8 H8 125.3 . .
C7 C8 H8 125.3 . .
Fe1 C8 H8 125.3 . .
C8 C9 C10 108.5(4) . .
C8 C9 Fe1 68.7(2) . .
C10 C9 Fe1 70.9(2) . .
C8 C9 H9 125.7 . .
C10 C9 H9 125.7 . .
Fe1 C9 H9 126.2 . .
C9 C10 C6 107.7(4) . .
C9 C10 Fe1 69.6(2) . .
C6 C10 Fe1 68.4(2) . .
C9 C10 H10 126.2 . .
C6 C10 H10 126.2 . .
Fe1 C10 H10 127.4 . .
C12 C11 C15 106.5(3) . .
C12 C11 C62 124.6(3) . .
C15 C11 C62 128.4(3) . .
C12 C11 Fe2 68.48(17) . .
C15 C11 Fe2 69.19(17) . .
C62 C11 Fe2 133.6(2) . .
C13 C12 C11 108.7(3) . .
C13 C12 Fe2 69.30(19) . .
C11 C12 Fe2 70.87(19) . .
C13 C12 H12 125.6 . .
C11 C12 H12 125.6 . .
Fe2 C12 H12 125.8 . .
C14 C13 C12 108.3(3) . .
C14 C13 Fe2 70.3(2) . .
C12 C13 Fe2 69.93(18) . .
C14 C13 H13 125.9 . .
C12 C13 H13 125.9 . .
Fe2 C13 H13 125.5 . .
C13 C14 C15 108.5(3) . .
C13 C14 Fe2 69.46(19) . .
C15 C14 Fe2 70.33(18) . .
C13 C14 H14 125.7 . .
C15 C14 H14 125.7 . .
Fe2 C14 H14 126.0 . .
C14 C15 C11 108.0(3) . .
C14 C15 Fe2 69.03(18) . .
C11 C15 Fe2 70.05(17) . .
C14 C15 H15 126.0 . .
C11 C15 H15 126.0 . .
Fe2 C15 H15 126.5 . .
C20 C16 C17 109.1(4) . .
C20 C16 Fe2 70.1(2) . .
C17 C16 Fe2 69.8(2) . .
C20 C16 H16 125.4 . .
C17 C16 H16 125.4 . .
Fe2 C16 H16 126.2 . .
C18 C17 C16 107.7(5) . .
C18 C17 Fe2 70.0(2) . .
C16 C17 Fe2 69.8(2) . .
C18 C17 H17 126.1 . .
C16 C17 H17 126.1 . .
Fe2 C17 H17 125.6 . .
C17 C18 C19 108.4(4) . .
C17 C18 Fe2 70.1(2) . .
C19 C18 Fe2 69.7(2) . .
C17 C18 H18 125.8 . .
C19 C18 H18 125.8 . .
Fe2 C18 H18 126.0 . .
C18 C19 C20 107.5(4) . .
C18 C19 Fe2 69.9(2) . .
C20 C19 Fe2 69.6(2) . .
C18 C19 H19 126.2 . .
C20 C19 H19 126.2 . .
Fe2 C19 H19 125.9 . .
C16 C20 C19 107.2(5) . .
C16 C20 Fe2 70.1(3) . .
C19 C20 Fe2 69.5(2) . .
C16 C20 H20 126.4 . .
C19 C20 H20 126.4 . .
Fe2 C20 H20 125.6 . .
C25 C21 C22 106.7(3) . .
C25 C21 C63 127.2(3) . .
C22 C21 C63 124.7(3) . .
C25 C21 Fe3 69.01(17) . .
C22 C21 Fe3 68.22(17) . .
C63 C21 Fe3 138.3(2) . .
C23 C22 C21 108.2(3) . .
C23 C22 Fe3 68.73(18) . .
C21 C22 Fe3 71.22(17) . .
C23 C22 H22 125.9 . .
C21 C22 H22 125.9 . .
Fe3 C22 H22 125.7 . .
C22 C23 C24 108.6(3) . .
C22 C23 Fe3 70.61(17) . .
C24 C23 Fe3 69.95(17) . .
C22 C23 H23 125.7 . .
C24 C23 H23 125.7 . .
Fe3 C23 H23 125.3 . .
C25 C24 C23 107.5(3) . .
C25 C24 Fe3 70.94(17) . .
C23 C24 Fe3 69.16(17) . .
C25 C24 H24 126.2 . .
C23 C24 H24 126.2 . .
Fe3 C24 H24 125.3 . .
C24 C25 C21 109.0(3) . .
C24 C25 Fe3 68.63(16) . .
C21 C25 Fe3 70.80(16) . .
C24 C25 H25 125.5 . .
C21 C25 H25 125.5 . .
Fe3 C25 H25 126.6 . .
C30 C26 C27 108.3(3) . .
C30 C26 Fe3 69.92(19) . .
C27 C26 Fe3 69.25(17) . .
C30 C26 H26 125.8 . .
C27 C26 H26 125.8 . .
Fe3 C26 H26 126.6 . .
C28 C27 C26 107.4(3) . .
C28 C27 Fe3 69.43(18) . .
C26 C27 Fe3 69.84(17) . .
C28 C27 H27 126.3 . .
C26 C27 H27 126.3 . .
Fe3 C27 H27 126.0 . .
C27 C28 C29 108.4(3) . .
C27 C28 Fe3 70.12(18) . .
C29 C28 Fe3 69.44(18) . .
C27 C28 H28 125.8 . .
C29 C28 H28 125.8 . .
Fe3 C28 H28 126.2 . .
C30 C29 C28 107.7(3) . .
C30 C29 Fe3 70.32(19) . .
C28 C29 Fe3 69.61(19) . .
C30 C29 H29 126.2 . .
C28 C29 H29 126.2 . .
Fe3 C29 H29 125.5 . .
C26 C30 C29 108.2(3) . .
C26 C30 Fe3 70.04(18) . .
C29 C30 Fe3 68.99(19) . .
C26 C30 H30 125.9 . .
C29 C30 H30 125.9 . .
Fe3 C30 H30 126.6 . .
C35 C31 C32 107.0(3) . .
C35 C31 C65 125.6(3) . .
C32 C31 C65 127.4(3) . .
C35 C31 Fe4 68.19(17) . .
C32 C31 Fe4 67.92(17) . .
C65 C31 Fe4 128.3(2) . .
C33 C32 C31 108.0(3) . .
C33 C32 Fe4 69.10(17) . .
C31 C32 Fe4 71.51(17) . .
C33 C32 H32 126.0 . .
C31 C32 H32 126.0 . .
Fe4 C32 H32 125.0 . .
C34 C33 C32 108.3(3) . .
C34 C33 Fe4 69.83(18) . .
C32 C33 Fe4 70.09(17) . .
C34 C33 H33 125.9 . .
C32 C33 H33 125.9 . .
Fe4 C33 H33 125.8 . .
C33 C34 C35 108.1(3) . .
C33 C34 Fe4 69.59(18) . .
C35 C34 Fe4 70.13(18) . .
C33 C34 H34 125.9 . .
C35 C34 H34 125.9 . .
Fe4 C34 H34 125.9 . .
C34 C35 C31 108.5(3) . .
C34 C35 Fe4 69.16(19) . .
C31 C35 Fe4 71.60(17) . .
C34 C35 H35 125.8 . .
C31 C35 H35 125.8 . .
Fe4 C35 H35 125.1 . .
C37 C36 C40 108.3(3) . .
C37 C36 Fe4 69.8(2) . .
C40 C36 Fe4 69.21(19) . .
C37 C36 H36 125.8 . .
C40 C36 H36 125.8 . .
Fe4 C36 H36 126.7 . .
C38 C37 C36 108.9(3) . .
C38 C37 Fe4 70.1(2) . .
C36 C37 Fe4 70.3(2) . .
C38 C37 H37 125.6 . .
C36 C37 H37 125.6 . .
Fe4 C37 H37 125.6 . .
C37 C38 C39 108.8(4) . .
C37 C38 Fe4 70.4(2) . .
C39 C38 Fe4 70.1(2) . .
C37 C38 H38 125.6 . .
C39 C38 H38 125.6 . .
Fe4 C38 H38 125.5 . .
C38 C39 C40 107.9(3) . .
C38 C39 Fe4 69.9(2) . .
C40 C39 Fe4 69.3(2) . .
C38 C39 H39 126.0 . .
C40 C39 H39 126.0 . .
Fe4 C39 H39 126.3 . .
C36 C40 C39 106.1(3) . .
C36 C40 Fe4 70.17(19) . .
C39 C40 Fe4 69.6(2) . .
C36 C40 H40 127.0 . .
C39 C40 H40 127.0 . .
Fe4 C40 H40 124.9 . .
C45 C41 C42 106.5(2) . .
C45 C41 C66 124.6(3) . .
C42 C41 C66 128.8(3) . .
C45 C41 Fe5 68.57(15) . .
C42 C41 Fe5 68.46(15) . .
C66 C41 Fe5 130.41(19) . .
C43 C42 C41 108.7(3) . .
C43 C42 Fe5 69.15(16) . .
C41 C42 Fe5 70.70(15) . .
C43 C42 H42 125.7 . .
C41 C42 H42 125.7 . .
Fe5 C42 H42 126.1 . .
C44 C43 C42 108.0(3) . .
C44 C43 Fe5 69.98(16) . .
C42 C43 Fe5 70.02(16) . .
C44 C43 H43 126.0 . .
C42 C43 H43 126.0 . .
Fe5 C43 H43 125.6 . .
C43 C44 C45 108.3(3) . .
C43 C44 Fe5 69.45(17) . .
C45 C44 Fe5 69.83(16) . .
C43 C44 H44 125.8 . .
C45 C44 H44 125.8 . .
Fe5 C44 H44 126.5 . .
C44 C45 C41 108.5(3) . .
C44 C45 Fe5 69.37(16) . .
C41 C45 Fe5 70.69(16) . .
C44 C45 H45 125.8 . .
C41 C45 H45 125.8 . .
Fe5 C45 H45 125.7 . .
C50 C46 C47 107.7(3) . .
C50 C46 Fe5 69.83(17) . .
C47 C46 Fe5 69.38(16) . .
C50 C46 H46 126.2 . .
C47 C46 H46 126.2 . .
Fe5 C46 H46 126.2 . .
C48 C47 C46 107.9(3) . .
C48 C47 Fe5 69.75(18) . .
C46 C47 Fe5 70.04(18) . .
C48 C47 H47 126.0 . .
C46 C47 H47 126.0 . .
Fe5 C47 H47 125.8 . .
C47 C48 C49 107.9(3) . .
C47 C48 Fe5 69.71(17) . .
C49 C48 Fe5 69.82(17) . .
C47 C48 H48 126.0 . .
C49 C48 H48 126.0 . .
Fe5 C48 H48 126.0 . .
C50 C49 C48 107.8(3) . .
C50 C49 Fe5 70.10(16) . .
C48 C49 Fe5 69.50(16) . .
C50 C49 H49 126.1 . .
C48 C49 H49 126.1 . .
Fe5 C49 H49 125.9 . .
C49 C50 C46 108.7(3) . .
C49 C50 Fe5 69.81(16) . .
C46 C50 Fe5 69.84(17) . .
C49 C50 H50 125.7 . .
C46 C50 H50 125.7 . .
Fe5 C50 H50 126.3 . .
C55 C51 C52 106.3(3) . .
C55 C51 C67 128.6(3) . .
C52 C51 C67 124.0(3) . .
C55 C51 Fe6 69.03(16) . .
C52 C51 Fe6 68.45(16) . .
C67 C51 Fe6 136.39(19) . .
C53 C52 C51 108.3(3) . .
C53 C52 Fe6 69.24(17) . .
C51 C52 Fe6 70.91(16) . .
C53 C52 H52 125.9 . .
C51 C52 H52 125.9 . .
Fe6 C52 H52 125.6 . .
C54 C53 C52 108.7(3) . .
C54 C53 Fe6 70.07(17) . .
C52 C53 Fe6 70.22(16) . .
C54 C53 H53 125.7 . .
C52 C53 H53 125.7 . .
Fe6 C53 H53 125.6 . .
C55 C54 C53 107.4(3) . .
C55 C54 Fe6 70.45(17) . .
C53 C54 Fe6 69.37(17) . .
C55 C54 H54 126.3 . .
C53 C54 H54 126.3 . .
Fe6 C54 H54 125.5 . .
C54 C55 C51 109.3(3) . .
C54 C55 Fe6 69.28(16) . .
C51 C55 Fe6 70.63(15) . .
C54 C55 H55 125.3 . .
C51 C55 H55 125.3 . .
Fe6 C55 H55 126.3 . .
C60 C56 C57 107.9(3) . .
C60 C56 Fe6 70.23(18) . .
C57 C56 Fe6 69.34(17) . .
C60 C56 H56 126.0 . .
C57 C56 H56 126.0 . .
Fe6 C56 H56 126.0 . .
C58 C57 C56 108.2(3) . .
C58 C57 Fe6 69.63(17) . .
C56 C57 Fe6 70.17(17) . .
C58 C57 H57 125.9 . .
C56 C57 H57 125.9 . .
Fe6 C57 H57 125.9 . .
C57 C58 C59 108.2(3) . .
C57 C58 Fe6 70.12(17) . .
C59 C58 Fe6 70.20(17) . .
C57 C58 H58 125.9 . .
C59 C58 H58 125.9 . .
Fe6 C58 H58 125.4 . .
C58 C59 C60 107.6(3) . .
C58 C59 Fe6 69.25(19) . .
C60 C59 Fe6 70.15(18) . .
C58 C59 H59 126.2 . .
C60 C59 H59 126.2 . .
Fe6 C59 H59 126.0 . .
C56 C60 C59 108.1(3) . .
C56 C60 Fe6 69.80(18) . .
C59 C60 Fe6 69.34(17) . .
C56 C60 H60 126.0 . .
C59 C60 H60 126.0 . .
Fe6 C60 H60 126.5 . .
C62 C61 C1 131.2(3) . .
C62 C61 S1 111.0(2) . .
C1 C61 S1 117.8(2) . .
C61 C62 C63 112.3(2) . .
C61 C62 C11 127.4(3) . .
C63 C62 C11 120.3(3) . .
C64 C63 C62 112.9(3) . .
C64 C63 C21 127.2(3) . .
C62 C63 C21 120.0(2) . .
C63 C64 C68 130.9(3) . .
C63 C64 S1 110.5(2) . .
C68 C64 S1 118.5(2) . .
C66 C65 C31 131.5(3) . .
C66 C65 S2 110.9(2) . .
C31 C65 S2 117.6(2) . .
C65 C66 C67 112.5(2) . .
C65 C66 C41 125.7(3) . .
C67 C66 C41 121.6(3) . .
C68 C67 C66 112.3(3) . .
C68 C67 C51 126.8(3) . .
C66 C67 C51 120.8(2) . .
C67 C68 C64 131.2(3) . .
C67 C68 S2 110.7(2) . .
C64 C68 S2 118.1(2) . .
C64 S1 C61 93.24(14) . .
C65 S2 C68 93.44(14) . .
C4 Fe1 C5 41.32(14) . .
C4 Fe1 C7 146.56(17) . .
C5 Fe1 C7 170.94(16) . .
C4 Fe1 C8 114.51(15) . .
C5 Fe1 C8 146.34(15) . .
C7 Fe1 C8 41.84(16) . .
C4 Fe1 C2 67.63(15) . .
C5 Fe1 C2 68.58(14) . .
C7 Fe1 C2 108.55(18) . .
C8 Fe1 C2 131.95(17) . .
C4 Fe1 C6 171.71(17) . .
C5 Fe1 C6 132.49(15) . .
C7 Fe1 C6 40.32(15) . .
C8 Fe1 C6 67.94(15) . .
C2 Fe1 C6 117.21(15) . .
C4 Fe1 C3 40.36(15) . .
C5 Fe1 C3 69.08(16) . .
C7 Fe1 C3 114.70(18) . .
C8 Fe1 C3 108.22(16) . .
C2 Fe1 C3 40.20(13) . .
C6 Fe1 C3 147.59(16) . .
C4 Fe1 C9 108.78(16) . .
C5 Fe1 C9 115.77(17) . .
C7 Fe1 C9 68.6(2) . .
C8 Fe1 C9 39.42(16) . .
C2 Fe1 C9 169.53(17) . .
C6 Fe1 C9 67.67(16) . .
C3 Fe1 C9 130.84(16) . .
C4 Fe1 C1 68.40(13) . .
C5 Fe1 C1 40.92(12) . .
C7 Fe1 C1 131.49(17) . .
C8 Fe1 C1 171.40(16) . .
C2 Fe1 C1 40.51(13) . .
C6 Fe1 C1 110.42(13) . .
C3 Fe1 C1 68.34(14) . .
C9 Fe1 C1 148.65(17) . .
C4 Fe1 C10 131.97(17) . .
C5 Fe1 C10 109.63(17) . .
C7 Fe1 C10 68.25(19) . .
C8 Fe1 C10 66.68(17) . .
C2 Fe1 C10 149.95(15) . .
C6 Fe1 C10 40.67(15) . .
C3 Fe1 C10 169.45(15) . .
C9 Fe1 C10 39.50(16) . .
C1 Fe1 C10 118.03(15) . .
C13 Fe2 C19 121.86(16) . .
C13 Fe2 C20 160.2(2) . .
C19 Fe2 C20 40.96(17) . .
C13 Fe2 C16 156.3(2) . .
C19 Fe2 C16 67.49(19) . .
C20 Fe2 C16 39.76(19) . .
C13 Fe2 C18 104.71(15) . .
C19 Fe2 C18 40.43(17) . .
C20 Fe2 C18 68.21(17) . .
C16 Fe2 C18 67.34(16) . .
C13 Fe2 C12 40.76(12) . .
C19 Fe2 C12 158.24(17) . .
C20 Fe2 C12 158.63(18) . .
C16 Fe2 C12 123.0(2) . .
C18 Fe2 C12 121.97(17) . .
C13 Fe2 C17 119.26(18) . .
C19 Fe2 C17 67.70(19) . .
C20 Fe2 C17 67.9(2) . .
C16 Fe2 C17 40.40(18) . .
C18 Fe2 C17 39.89(15) . .
C12 Fe2 C17 106.88(17) . .
C13 Fe2 C14 40.21(15) . .
C19 Fe2 C14 107.08(17) . .
C20 Fe2 C14 125.9(2) . .
C16 Fe2 C14 163.3(2) . .
C18 Fe2 C14 119.60(15) . .
C12 Fe2 C14 68.04(14) . .
C17 Fe2 C14 154.07(17) . .
C13 Fe2 C15 68.18(15) . .
C19 Fe2 C15 122.87(17) . .
C20 Fe2 C15 110.52(17) . .
C16 Fe2 C15 127.78(16) . .
C18 Fe2 C15 156.43(15) . .
C12 Fe2 C15 68.17(14) . .
C17 Fe2 C15 163.27(14) . .
C14 Fe2 C15 40.63(13) . .
C13 Fe2 C11 68.64(12) . .
C19 Fe2 C11 159.36(18) . .
C20 Fe2 C11 124.20(15) . .
C16 Fe2 C11 110.61(15) . .
C18 Fe2 C11 159.61(17) . .
C12 Fe2 C11 40.65(12) . .
C17 Fe2 C11 125.21(15) . .
C14 Fe2 C11 68.51(12) . .
C15 Fe2 C11 40.76(12) . .
C23 Fe3 C24 40.88(12) . .
C23 Fe3 C29 119.24(14) . .
C24 Fe3 C29 104.41(14) . .
C23 Fe3 C28 101.86(13) . .
C24 Fe3 C28 116.97(13) . .
C29 Fe3 C28 40.94(13) . .
C23 Fe3 C27 117.72(12) . .
C24 Fe3 C27 152.52(12) . .
C29 Fe3 C27 68.60(14) . .
C28 Fe3 C27 40.45(13) . .
C23 Fe3 C22 40.66(12) . .
C24 Fe3 C22 68.57(13) . .
C29 Fe3 C22 156.09(13) . .
C28 Fe3 C22 120.24(13) . .
C27 Fe3 C22 106.55(13) . .
C23 Fe3 C30 157.99(15) . .
C24 Fe3 C30 124.53(14) . .
C29 Fe3 C30 40.70(13) . .
C28 Fe3 C30 68.36(13) . .
C27 Fe3 C30 68.31(13) . .
C22 Fe3 C30 161.24(13) . .
C23 Fe3 C26 156.21(13) . .
C24 Fe3 C26 162.91(13) . .
C29 Fe3 C26 68.12(14) . .
C28 Fe3 C26 68.18(13) . .
C27 Fe3 C26 40.92(12) . .
C22 Fe3 C26 124.45(14) . .
C30 Fe3 C26 40.04(14) . .
C23 Fe3 C25 67.99(11) . .
C24 Fe3 C25 40.44(11) . .
C29 Fe3 C25 122.42(13) . .
C28 Fe3 C25 154.77(13) . .
C27 Fe3 C25 164.74(13) . .
C22 Fe3 C25 67.84(12) . .
C30 Fe3 C25 112.15(13) . .
C26 Fe3 C25 129.59(12) . .
C23 Fe3 C21 68.27(12) . .
C24 Fe3 C21 68.31(12) . .
C29 Fe3 C21 159.93(12) . .
C28 Fe3 C21 159.12(13) . .
C27 Fe3 C21 126.50(13) . .
C22 Fe3 C21 40.55(11) . .
C30 Fe3 C21 127.11(12) . .
C26 Fe3 C21 113.20(12) . .
C25 Fe3 C21 40.19(12) . .
C33 Fe4 C34 40.58(12) . .
C33 Fe4 C40 159.96(16) . .
C34 Fe4 C40 125.33(15) . .
C33 Fe4 C38 104.24(15) . .
C34 Fe4 C38 118.81(15) . .
C40 Fe4 C38 68.28(17) . .
C33 Fe4 C32 40.81(12) . .
C34 Fe4 C32 68.47(12) . .
C40 Fe4 C32 158.87(17) . .
C38 Fe4 C32 121.99(16) . .
C33 Fe4 C39 121.40(15) . .
C34 Fe4 C39 106.47(14) . .
C40 Fe4 C39 41.15(17) . .
C38 Fe4 C39 40.00(16) . .
C32 Fe4 C39 157.83(17) . .
C33 Fe4 C35 68.37(13) . .
C34 Fe4 C35 40.72(12) . .
C40 Fe4 C35 110.41(15) . .
C38 Fe4 C35 155.75(15) . .
C32 Fe4 C35 68.33(12) . .
C39 Fe4 C35 122.79(15) . .
C33 Fe4 C37 118.79(14) . .
C34 Fe4 C37 153.24(14) . .
C40 Fe4 C37 67.97(15) . .
C38 Fe4 C37 39.46(15) . .
C32 Fe4 C37 107.23(14) . .
C39 Fe4 C37 67.02(16) . .
C35 Fe4 C37 164.37(14) . .
C33 Fe4 C36 155.22(14) . .
C34 Fe4 C36 164.09(14) . .
C40 Fe4 C36 40.62(14) . .
C38 Fe4 C36 66.97(15) . .
C32 Fe4 C36 122.61(14) . .
C39 Fe4 C36 67.70(15) . .
C35 Fe4 C36 128.87(14) . .
C37 Fe4 C36 39.85(14) . .
C33 Fe4 C31 68.14(12) . .
C34 Fe4 C31 67.98(12) . .
C40 Fe4 C31 124.77(16) . .
C38 Fe4 C31 160.31(15) . .
C32 Fe4 C31 40.57(12) . .
C39 Fe4 C31 159.45(16) . .
C35 Fe4 C31 40.21(11) . .
C37 Fe4 C31 126.90(14) . .
C36 Fe4 C31 111.96(13) . .
C43 Fe5 C44 40.57(12) . .
C43 Fe5 C42 40.83(11) . .
C44 Fe5 C42 68.32(12) . .
C43 Fe5 C47 124.26(13) . .
C44 Fe5 C47 160.86(13) . .
C42 Fe5 C47 107.71(12) . .
C43 Fe5 C45 68.64(12) . .
C44 Fe5 C45 40.80(11) . .
C42 Fe5 C45 68.45(12) . .
C47 Fe5 C45 156.97(12) . .
C43 Fe5 C48 106.21(12) . .
C44 Fe5 C48 123.87(12) . .
C42 Fe5 C48 120.11(12) . .
C47 Fe5 C48 40.54(12) . .
C45 Fe5 C48 161.40(12) . .
C43 Fe5 C49 119.57(12) . .
C44 Fe5 C49 106.97(12) . .
C42 Fe5 C49 155.00(12) . .
C47 Fe5 C49 68.25(13) . .
C45 Fe5 C49 125.01(13) . .
C48 Fe5 C49 40.68(12) . .
C43 Fe5 C50 155.02(12) . .
C44 Fe5 C50 121.15(13) . .
C42 Fe5 C50 163.34(12) . .
C47 Fe5 C50 67.95(13) . .
C45 Fe5 C50 108.85(12) . .
C48 Fe5 C50 67.83(13) . .
C49 Fe5 C50 40.10(12) . .
C43 Fe5 C46 162.13(13) . .
C44 Fe5 C46 156.64(13) . .
C42 Fe5 C46 126.04(12) . .
C47 Fe5 C46 40.57(12) . .
C45 Fe5 C46 122.09(12) . .
C48 Fe5 C46 68.10(13) . .
C49 Fe5 C46 67.94(12) . .
C50 Fe5 C46 40.33(12) . .
C43 Fe5 C41 68.89(11) . .
C44 Fe5 C41 68.63(11) . .
C42 Fe5 C41 40.83(11) . .
C47 Fe5 C41 121.47(12) . .
C45 Fe5 C41 40.74(11) . .
C48 Fe5 C41 155.88(13) . .
C49 Fe5 C41 162.46(13) . .
C50 Fe5 C41 126.46(12) . .
C46 Fe5 C41 108.96(11) . .
C53 Fe6 C58 103.88(12) . .
C53 Fe6 C57 115.21(12) . .
C58 Fe6 C57 40.25(13) . .
C53 Fe6 C54 40.56(12) . .
C58 Fe6 C54 115.12(13) . .
C57 Fe6 C54 148.35(12) . .
C53 Fe6 C52 40.54(12) . .
C58 Fe6 C52 124.78(12) . .
C57 Fe6 C52 106.90(12) . .
C54 Fe6 C52 68.31(12) . .
C53 Fe6 C59 125.02(13) . .
C58 Fe6 C59 40.55(13) . .
C57 Fe6 C59 67.84(13) . .
C54 Fe6 C59 106.85(14) . .
C52 Fe6 C59 162.48(13) . .
C53 Fe6 C56 150.79(13) . .
C58 Fe6 C56 67.96(13) . .
C57 Fe6 C56 40.49(12) . .
C54 Fe6 C56 168.59(13) . .
C52 Fe6 C56 119.83(13) . .
C59 Fe6 C56 67.83(14) . .
C53 Fe6 C55 67.62(11) . .
C58 Fe6 C55 150.83(14) . .
C57 Fe6 C55 168.89(13) . .
C54 Fe6 C55 40.27(11) . .
C52 Fe6 C55 67.76(12) . .
C59 Fe6 C55 120.19(13) . .
C56 Fe6 C55 132.65(12) . .
C53 Fe6 C60 164.63(14) . .
C58 Fe6 C60 67.97(13) . .
C57 Fe6 C60 67.63(13) . .
C54 Fe6 C60 129.60(14) . .
C52 Fe6 C60 154.78(13) . .
C59 Fe6 C60 40.51(13) . .
C56 Fe6 C60 39.97(13) . .
C55 Fe6 C60 112.73(12) . .
C53 Fe6 C51 68.23(11) . .
C58 Fe6 C51 164.32(13) . .
C57 Fe6 C51 129.40(13) . .
C54 Fe6 C51 68.33(12) . .
C52 Fe6 C51 40.64(11) . .
C59 Fe6 C51 154.99(12) . .
C56 Fe6 C51 111.90(12) . .
C55 Fe6 C51 40.34(11) . .
C60 Fe6 C51 122.76(12) . .
C2S C1S C6S 120.0 . .
C2S C1S C7S 119.5(7) . .
C6S C1S C7S 120.4(7) . .
C1S C2S C3S 120.0 . .
C1S C2S H2S 120.0 . .
C3S C2S H2S 120.0 . .
C4S C3S C2S 120.0 . .
C4S C3S H3S 120.0 . .
C2S C3S H3S 120.0 . .
C5S C4S C3S 120.0 . .
C5S C4S H4S 120.0 . .
C3S C4S H4S 120.0 . .
C4S C5S C6S 120.0 . .
C4S C5S H5S 120.0 . .
C6S C5S H5S 120.0 . .
C5S C6S C1S 120.0 . .
C5S C6S H6S 120.0 . .
C1S C6S H6S 120.0 . .
C1S C7S H7S1 109.5 . .
C1S C7S H7S2 109.5 . .
H7S1 C7S H7S2 109.5 . .
C1S C7S H7S3 109.5 . .
H7S1 C7S H7S3 109.5 . .
H7S2 C7S H7S3 109.5 . .
C9S C8S C13S 120.0 . .
C9S C8S C14S 127.0(8) . .
C13S C8S C14S 113.0(8) . .
C10S C9S C8S 120.0 . .
C10S C9S H9S 120.0 . .
C8S C9S H9S 120.0 . .
C9S C10S C11S 120.0 . .
C9S C10S H10S 120.0 . .
C11S C10S H10S 120.0 . .
C10S C11S C12S 120.0 . .
C10S C11S H11S 120.0 . .
C12S C11S H11S 120.0 . .
C11S C12S C13S 120.0 . .
C11S C12S H12S 120.0 . .
C13S C12S H12S 120.0 . .
C12S C13S C8S 120.0 . .
C12S C13S H13S 120.0 . .
C8S C13S H13S 120.0 . .
C8S C14S H14A 109.5 . .
C8S C14S H14B 109.5 . .
H14A C14S H14B 109.5 . .
C8S C14S H14C 109.5 . .
H14A C14S H14C 109.5 . .
H14B C14S H14C 109.5 . .
C21S C15S C16S 119.1(9) 2_777 .
C21S C15S H15S 120.5 2_777 .
C16S C15S H15S 120.5 . .
C17S C16S C15S 122.0(9) . .
C17S C16S H16S 119.0 . .
C15S C16S H16S 119.0 . .
C16S C17S C18S 118.6(10) . .
C16S C17S H17S 120.7 . .
C18S C17S H17S 120.7 . .
C17S C18S C19S 121.1(14) . .
C17S C18S H18S 119.5 . .
C19S C18S H18S 119.5 . .
C18S C19S C21S 118.8(12) . 2_777
C18S C19S H19S 120.6 . .
C21S C19S H19S 120.6 2_777 .
C21S C20S H20A 109.5 . .
C21S C20S H20B 109.5 . .
H20A C20S H20B 109.5 . .
C21S C20S H20C 109.5 . .
H20A C20S H20C 109.5 . .
H20B C20S H20C 109.5 . .
C15S C21S C19S 120.4(10) 2_777 2_777
C15S C21S C20S 118.0(13) 2_777 .
C19S C21S C20S 121.6(13) 2_777 .

loop_
_geom_bond_atom_site_label_1
_geom_bond_atom_site_label_2
_geom_bond_distance
_geom_bond_site_symmetry_2
C1 C2 1.424(4) .
C1 C5 1.430(4) .
C1 C61 1.475(4) .
C1 Fe1 2.069(3) .
C2 C3 1.405(5) .
C2 Fe1 2.042(4) .
C2 H2 0.9300 .
C3 C4 1.404(5) .
C3 Fe1 2.048(4) .
C3 H3 0.9300 .
C4 C5 1.426(5) .
C4 Fe1 2.020(3) .
C4 H4 0.9300 .
C5 Fe1 2.021(4) .
C5 H5 0.9300 .
C6 C7 1.402(6) .
C6 C10 1.434(5) .
C6 Fe1 2.047(3) .
C6 H6 0.9300 .
C7 C8 1.443(6) .
C7 Fe1 2.021(4) .
C7 H7 0.9300 .
C8 C9 1.378(6) .
C8 Fe1 2.022(4) .
C8 H8 0.9300 .
C9 C10 1.399(6) .
C9 Fe1 2.062(4) .
C9 H9 0.9300 .
C10 Fe1 2.079(4) .
C10 H10 0.9300 .
C11 C12 1.424(4) .
C11 C15 1.435(4) .
C11 C62 1.481(4) .
C11 Fe2 2.065(3) .
C12 C13 1.414(4) .
C12 Fe2 2.034(3) .
C12 H12 0.9300 .
C13 C14 1.396(5) .
C13 Fe2 2.025(3) .
C13 H13 0.9300 .
C14 C15 1.420(5) .
C14 Fe2 2.036(3) .
C14 H14 0.9300 .
C15 Fe2 2.054(3) .
C15 H15 0.9300 .
C16 C20 1.382(7) .
C16 C17 1.404(6) .
C16 Fe2 2.033(4) .
C16 H16 0.9300 .
C17 C18 1.387(5) .
C17 Fe2 2.034(4) .
C17 H17 0.9300 .
C18 C19 1.404(6) .
C18 Fe2 2.033(3) .
C18 H18 0.9300 .
C19 C20 1.422(6) .
C19 Fe2 2.031(4) .
C19 H19 0.9300 .
C20 Fe2 2.032(4) .
C20 H20 0.9300 .
C21 C25 1.425(4) .
C21 C22 1.432(4) .
C21 C63 1.478(4) .
C21 Fe3 2.085(3) .
C22 C23 1.413(4) .
C22 Fe3 2.045(3) .
C22 H22 0.9300 .
C23 C24 1.415(4) .
C23 Fe3 2.021(3) .
C23 H23 0.9300 .
C24 C25 1.415(4) .
C24 Fe3 2.031(3) .
C24 H24 0.9300 .
C25 Fe3 2.062(3) .
C25 H25 0.9300 .
C26 C30 1.404(5) .
C26 C27 1.432(4) .
C26 Fe3 2.052(3) .
C26 H26 0.9300 .
C27 C28 1.410(5) .
C27 Fe3 2.044(3) .
C27 H27 0.9300 .
C28 C29 1.423(5) .
C28 Fe3 2.035(3) .
C28 H28 0.9300 .
C29 C30 1.420(5) .
C29 Fe3 2.033(3) .
C29 H29 0.9300 .
C30 Fe3 2.050(3) .
C30 H30 0.9300 .
C31 C35 1.419(4) .
C31 C32 1.430(4) .
C31 C65 1.477(4) .
C31 Fe4 2.086(3) .
C32 C33 1.417(4) .
C32 Fe4 2.038(3) .
C32 H32 0.9300 .
C33 C34 1.405(4) .
C33 Fe4 2.025(3) .
C33 H33 0.9300 .
C34 C35 1.415(4) .
C34 Fe4 2.028(3) .
C34 H34 0.9300 .
C35 Fe4 2.041(3) .
C35 H35 0.9300 .
C36 C37 1.394(5) .
C36 C40 1.418(5) .
C36 Fe4 2.048(3) .
C36 H36 0.9300 .
C37 C38 1.377(5) .
C37 Fe4 2.041(3) .
C37 H37 0.9300 .
C38 C39 1.394(6) .
C38 Fe4 2.038(4) .
C38 H38 0.9300 .
C39 C40 1.432(6) .
C39 Fe4 2.039(4) .
C39 H39 0.9300 .
C40 Fe4 2.036(3) .
C40 H40 0.9300 .
C41 C45 1.432(4) .
C41 C42 1.435(4) .
C41 C66 1.484(4) .
C41 Fe5 2.071(3) .
C42 C43 1.420(4) .
C42 Fe5 2.041(3) .
C42 H42 0.9300 .
C43 C44 1.410(4) .
C43 Fe5 2.030(3) .
C43 H43 0.9300 .
C44 C45 1.422(4) .
C44 Fe5 2.037(3) .
C44 H44 0.9300 .
C45 Fe5 2.043(3) .
C45 H45 0.9300 .
C46 C50 1.414(4) .
C46 C47 1.420(4) .
C46 Fe5 2.051(3) .
C46 H46 0.9300 .
C47 C48 1.416(4) .
C47 Fe5 2.043(3) .
C47 H47 0.9300 .
C48 C49 1.422(4) .
C48 Fe5 2.043(3) .
C48 H48 0.9300 .
C49 C50 1.405(4) .
C49 Fe5 2.047(3) .
C49 H49 0.9300 .
C50 Fe5 2.051(3) .
C50 H50 0.9300 .
C51 C55 1.428(4) .
C51 C52 1.435(4) .
C51 C67 1.481(4) .
C51 Fe6 2.082(3) .
C52 C53 1.415(4) .
C52 Fe6 2.049(3) .
C52 H52 0.9300 .
C53 C54 1.415(4) .
C53 Fe6 2.036(3) .
C53 H53 0.9300 .
C54 C55 1.413(4) .
C54 Fe6 2.045(3) .
C54 H54 0.9300 .
C55 Fe6 2.061(3) .
C55 H55 0.9300 .
C56 C60 1.407(5) .
C56 C57 1.419(4) .
C56 Fe6 2.055(3) .
C56 H56 0.9300 .
C57 C58 1.405(5) .
C57 Fe6 2.044(3) .
C57 H57 0.9300 .
C58 C59 1.417(5) .
C58 Fe6 2.038(3) .
C58 H58 0.9300 .
C59 C60 1.423(5) .
C59 Fe6 2.051(3) .
C59 H59 0.9300 .
C60 Fe6 2.061(3) .
C60 H60 0.9300 .
C61 C62 1.368(4) .
C61 S1 1.723(3) .
C62 C63 1.449(4) .
C63 C64 1.374(4) .
C64 C68 1.456(4) .
C64 S1 1.720(3) .
C65 C66 1.382(4) .
C65 S2 1.715(3) .
C66 C67 1.450(4) .
C67 C68 1.382(4) .
C68 S2 1.727(3) .
C1S C2S 1.3900 .
C1S C6S 1.3900 .
C1S C7S 1.446(14) .
C2S C3S 1.3900 .
C2S H2S 0.9300 .
C3S C4S 1.3900 .
C3S H3S 0.9300 .
C4S C5S 1.3900 .
C4S H4S 0.9300 .
C5S C6S 1.3900 .
C5S H5S 0.9300 .
C6S H6S 0.9300 .
C7S H7S1 0.9600 .
C7S H7S2 0.9600 .
C7S H7S3 0.9600 .
C8S C9S 1.3900 .
C8S C13S 1.3900 .
C8S C14S 1.518(15) .
C9S C10S 1.3900 .
C9S H9S 0.9300 .
C10S C11S 1.3900 .
C10S H10S 0.9300 .
C11S C12S 1.3900 .
C11S H11S 0.9300 .
C12S C13S 1.3900 .
C12S H12S 0.9300 .
C13S H13S 0.9300 .
C14S H14A 0.9600 .
C14S H14B 0.9600 .
C14S H14C 0.9600 .
C15S C21S 1.366(10) 2_777
C15S C16S 1.374(10) .
C15S H15S 0.9300 .
C16S C17S 1.347(11) .
C16S H16S 0.9300 .
C17S C18S 1.374(15) .
C17S H17S 0.9300 .
C18S C19S 1.378(14) .
C18S H18S 0.9300 .
C19S C21S 1.379(10) 2_777
C19S H19S 0.9300 .
C20S C21S 1.481(14) .
C20S H20A 0.9600 .
C20S H20B 0.9600 .
C20S H20C 0.9600 .
C21S C15S 1.366(10) 2_777
C21S C19S 1.379(10) 2_777

loop_
_geom_torsion_atom_site_label_1
_geom_torsion_atom_site_label_2
_geom_torsion_atom_site_label_3
_geom_torsion_atom_site_label_4
_geom_torsion
_geom_torsion_site_symmetry_1
_geom_torsion_site_symmetry_4
C5 C1 C2 C3 -2.3(4) . .
C61 C1 C2 C3 179.8(3) . .
Fe1 C1 C2 C3 -59.5(3) . .
C5 C1 C2 Fe1 57.2(2) . .
C61 C1 C2 Fe1 -120.7(3) . .
C1 C2 C3 C4 1.2(4) . .
Fe1 C2 C3 C4 -58.7(2) . .
C1 C2 C3 Fe1 59.9(2) . .
C2 C3 C4 C5 0.4(4) . .
Fe1 C3 C4 C5 -58.9(2) . .
C2 C3 C4 Fe1 59.3(3) . .
C3 C4 C5 C1 -1.8(4) . .
Fe1 C4 C5 C1 -61.7(2) . .
C3 C4 C5 Fe1 59.8(3) . .
C2 C1 C5 C4 2.5(4) . .
C61 C1 C5 C4 -179.5(3) . .
Fe1 C1 C5 C4 60.4(2) . .
C2 C1 C5 Fe1 -57.9(2) . .
C61 C1 C5 Fe1 120.1(3) . .
C10 C6 C7 C8 0.4(4) . .
Fe1 C6 C7 C8 60.5(2) . .
C10 C6 C7 Fe1 -60.1(3) . .
C6 C7 C8 C9 -0.8(4) . .
Fe1 C7 C8 C9 60.8(3) . .
C6 C7 C8 Fe1 -61.6(3) . .
C7 C8 C9 C10 0.9(4) . .
Fe1 C8 C9 C10 60.0(3) . .
C7 C8 C9 Fe1 -59.1(3) . .
C8 C9 C10 C6 -0.6(4) . .
Fe1 C9 C10 C6 58.0(3) . .
C8 C9 C10 Fe1 -58.6(3) . .
C7 C6 C10 C9 0.1(4) . .
Fe1 C6 C10 C9 -58.7(3) . .
C7 C6 C10 Fe1 58.8(3) . .
C15 C11 C12 C13 0.2(3) . .
C62 C11 C12 C13 -171.9(3) . .
Fe2 C11 C12 C13 59.2(2) . .
C15 C11 C12 Fe2 -59.0(2) . .
C62 C11 C12 Fe2 128.9(3) . .
C11 C12 C13 C14 0.0(4) . .
Fe2 C12 C13 C14 60.1(2) . .
C11 C12 C13 Fe2 -60.1(2) . .
C12 C13 C14 C15 -0.2(4) . .
Fe2 C13 C14 C15 59.7(2) . .
C12 C13 C14 Fe2 -59.9(2) . .
C13 C14 C15 C11 0.3(4) . .
Fe2 C14 C15 C11 59.4(2) . .
C13 C14 C15 Fe2 -59.2(2) . .
C12 C11 C15 C14 -0.3(3) . .
C62 C11 C15 C14 171.4(3) . .
Fe2 C11 C15 C14 -58.8(2) . .
C12 C11 C15 Fe2 58.5(2) . .
C62 C11 C15 Fe2 -129.8(3) . .
C20 C16 C17 C18 -0.8(4) . .
Fe2 C16 C17 C18 -60.0(3) . .
C20 C16 C17 Fe2 59.2(3) . .
C16 C17 C18 C19 0.5(4) . .
Fe2 C17 C18 C19 -59.4(3) . .
C16 C17 C18 Fe2 59.8(3) . .
C17 C18 C19 C20 0.0(4) . .
Fe2 C18 C19 C20 -59.6(3) . .
C17 C18 C19 Fe2 59.6(3) . .
C17 C16 C20 C19 0.7(5) . .
Fe2 C16 C20 C19 59.8(3) . .
C17 C16 C20 Fe2 -59.1(3) . .
C18 C19 C20 C16 -0.4(4) . .
Fe2 C19 C20 C16 -60.3(3) . .
C18 C19 C20 Fe2 59.8(3) . .
C25 C21 C22 C23 0.5(3) . .
C63 C21 C22 C23 -166.5(3) . .
Fe3 C21 C22 C23 59.0(2) . .
C25 C21 C22 Fe3 -58.5(2) . .
C63 C21 C22 Fe3 134.5(3) . .
C21 C22 C23 C24 -0.7(3) . .
Fe3 C22 C23 C24 59.9(2) . .
C21 C22 C23 Fe3 -60.5(2) . .
C22 C23 C24 C25 0.6(3) . .
Fe3 C23 C24 C25 60.9(2) . .
C22 C23 C24 Fe3 -60.3(2) . .
C23 C24 C25 C21 -0.3(3) . .
Fe3 C24 C25 C21 59.5(2) . .
C23 C24 C25 Fe3 -59.7(2) . .
C22 C21 C25 C24 -0.1(3) . .
C63 C21 C25 C24 166.5(3) . .
Fe3 C21 C25 C24 -58.1(2) . .
C22 C21 C25 Fe3 58.00(19) . .
C63 C21 C25 Fe3 -135.4(3) . .
C30 C26 C27 C28 -0.3(4) . .
Fe3 C26 C27 C28 -59.5(2) . .
C30 C26 C27 Fe3 59.2(2) . .
C26 C27 C28 C29 0.7(4) . .
Fe3 C27 C28 C29 -59.1(2) . .
C26 C27 C28 Fe3 59.8(2) . .
C27 C28 C29 C30 -0.8(4) . .
Fe3 C28 C29 C30 -60.3(2) . .
C27 C28 C29 Fe3 59.5(2) . .
C27 C26 C30 C29 -0.2(4) . .
Fe3 C26 C30 C29 58.6(2) . .
C27 C26 C30 Fe3 -58.8(2) . .
C28 C29 C30 C26 0.6(4) . .
Fe3 C29 C30 C26 -59.3(2) . .
C28 C29 C30 Fe3 59.8(2) . .
C35 C31 C32 C33 -2.6(3) . .
C65 C31 C32 C33 178.1(3) . .
Fe4 C31 C32 C33 -59.7(2) . .
C35 C31 C32 Fe4 57.1(2) . .
C65 C31 C32 Fe4 -122.1(3) . .
C31 C32 C33 C34 1.6(3) . .
Fe4 C32 C33 C34 -59.6(2) . .
C31 C32 C33 Fe4 61.2(2) . .
C32 C33 C34 C35 0.0(4) . .
Fe4 C33 C34 C35 -59.8(2) . .
C32 C33 C34 Fe4 59.8(2) . .
C33 C34 C35 C31 -1.7(4) . .
Fe4 C34 C35 C31 -61.1(2) . .
C33 C34 C35 Fe4 59.4(2) . .
C32 C31 C35 C34 2.6(3) . .
C65 C31 C35 C34 -178.1(3) . .
Fe4 C31 C35 C34 59.6(2) . .
C32 C31 C35 Fe4 -56.9(2) . .
C65 C31 C35 Fe4 122.3(3) . .
C40 C36 C37 C38 1.1(4) . .
Fe4 C36 C37 C38 59.7(2) . .
C40 C36 C37 Fe4 -58.7(2) . .
C36 C37 C38 C39 -0.1(4) . .
Fe4 C37 C38 C39 59.8(3) . .
C36 C37 C38 Fe4 -59.9(2) . .
C37 C38 C39 C40 -1.0(4) . .
Fe4 C38 C39 C40 59.1(3) . .
C37 C38 C39 Fe4 -60.0(3) . .
C37 C36 C40 C39 -1.6(4) . .
Fe4 C36 C40 C39 -60.7(2) . .
C37 C36 C40 Fe4 59.0(2) . .
C38 C39 C40 C36 1.6(4) . .
Fe4 C39 C40 C36 61.1(2) . .
C38 C39 C40 Fe4 -59.5(3) . .
C45 C41 C42 C43 -0.7(3) . .
C66 C41 C42 C43 175.9(3) . .
Fe5 C41 C42 C43 -58.90(19) . .
C45 C41 C42 Fe5 58.24(18) . .
C66 C41 C42 Fe5 -125.2(3) . .
C41 C42 C43 C44 0.0(3) . .
Fe5 C42 C43 C44 -59.91(19) . .
C41 C42 C43 Fe5 59.86(18) . .
C42 C43 C44 C45 0.8(3) . .
Fe5 C43 C44 C45 -59.18(18) . .
C42 C43 C44 Fe5 59.94(19) . .
C43 C44 C45 C41 -1.2(3) . .
Fe5 C44 C45 C41 -60.13(19) . .
C43 C44 C45 Fe5 58.94(19) . .
C42 C41 C45 C44 1.1(3) . .
C66 C41 C45 C44 -175.6(2) . .
Fe5 C41 C45 C44 59.30(18) . .
C42 C41 C45 Fe5 -58.17(18) . .
C66 C41 C45 Fe5 125.1(3) . .
C50 C46 C47 C48 0.1(3) . .
Fe5 C46 C47 C48 59.7(2) . .
C50 C46 C47 Fe5 -59.6(2) . .
C46 C47 C48 C49 -0.3(3) . .
Fe5 C47 C48 C49 59.6(2) . .
C46 C47 C48 Fe5 -59.88(19) . .
C47 C48 C49 C50 0.3(3) . .
Fe5 C48 C49 C50 59.9(2) . .
C47 C48 C49 Fe5 -59.5(2) . .
C48 C49 C50 C46 -0.3(3) . .
Fe5 C49 C50 C46 59.2(2) . .
C48 C49 C50 Fe5 -59.5(2) . .
C47 C46 C50 C49 0.1(3) . .
Fe5 C46 C50 C49 -59.2(2) . .
C47 C46 C50 Fe5 59.29(19) . .
C55 C51 C52 C53 0.5(3) . .
C67 C51 C52 C53 -168.4(2) . .
Fe6 C51 C52 C53 59.38(19) . .
C55 C51 C52 Fe6 -58.92(18) . .
C67 C51 C52 Fe6 132.3(3) . .
C51 C52 C53 C54 -0.7(3) . .
Fe6 C52 C53 C54 59.8(2) . .
C51 C52 C53 Fe6 -60.42(19) . .
C52 C53 C54 C55 0.6(3) . .
Fe6 C53 C54 C55 60.5(2) . .
C52 C53 C54 Fe6 -59.85(19) . .
C53 C54 C55 C51 -0.3(3) . .
Fe6 C54 C55 C51 59.45(19) . .
C53 C54 C55 Fe6 -59.8(2) . .
C52 C51 C55 C54 -0.1(3) . .
C67 C51 C55 C54 168.0(3) . .
Fe6 C51 C55 C54 -58.6(2) . .
C52 C51 C55 Fe6 58.55(18) . .
C67 C51 C55 Fe6 -133.3(3) . .
C60 C56 C57 C58 0.5(3) . .
Fe6 C56 C57 C58 -59.4(2) . .
C60 C56 C57 Fe6 59.9(2) . .
C56 C57 C58 C59 -0.4(3) . .
Fe6 C57 C58 C59 -60.1(2) . .
C56 C57 C58 Fe6 59.8(2) . .
C57 C58 C59 C60 0.2(3) . .
Fe6 C58 C59 C60 -59.9(2) . .
C57 C58 C59 Fe6 60.1(2) . .
C57 C56 C60 C59 -0.4(3) . .
Fe6 C56 C60 C59 59.0(2) . .
C57 C56 C60 Fe6 -59.3(2) . .
C58 C59 C60 C56 0.1(3) . .
Fe6 C59 C60 C56 -59.2(2) . .
C58 C59 C60 Fe6 59.4(2) . .
C2 C1 C61 C62 -56.9(5) . .
C5 C1 C61 C62 125.6(4) . .
Fe1 C1 C61 C62 -146.8(3) . .
C2 C1 C61 S1 125.0(3) . .
C5 C1 C61 S1 -52.6(4) . .
Fe1 C1 C61 S1 35.0(4) . .
C1 C61 C62 C63 179.4(3) . .
S1 C61 C62 C63 -2.4(3) . .
C1 C61 C62 C11 -1.5(5) . .
S1 C61 C62 C11 176.7(2) . .
C12 C11 C62 C61 -133.9(3) . .
C15 C11 C62 C61 55.8(5) . .
Fe2 C11 C62 C61 -41.5(5) . .
C12 C11 C62 C63 45.2(4) . .
C15 C11 C62 C63 -125.1(3) . .
Fe2 C11 C62 C63 137.5(3) . .
C61 C62 C63 C64 0.7(3) . .
C11 C62 C63 C64 -178.4(2) . .
C61 C62 C63 C21 -179.4(3) . .
C11 C62 C63 C21 1.5(4) . .
C25 C21 C63 C64 64.7(4) . .
C22 C21 C63 C64 -131.0(3) . .
Fe3 C21 C63 C64 -35.4(5) . .
C25 C21 C63 C62 -115.2(3) . .
C22 C21 C63 C62 49.1(4) . .
Fe3 C21 C63 C62 144.7(3) . .
C62 C63 C64 C68 179.0(3) . .
C21 C63 C64 C68 -0.9(5) . .
C62 C63 C64 S1 1.3(3) . .
C21 C63 C64 S1 -178.6(2) . .
C35 C31 C65 C66 121.1(3) . .
C32 C31 C65 C66 -59.8(5) . .
Fe4 C31 C65 C66 -149.9(3) . .
C35 C31 C65 S2 -56.3(4) . .
C32 C31 C65 S2 122.8(3) . .
Fe4 C31 C65 S2 32.7(3) . .
C31 C65 C66 C67 178.2(3) . .
S2 C65 C66 C67 -4.3(3) . .
C31 C65 C66 C41 -5.9(5) . .
S2 C65 C66 C41 171.6(2) . .
C45 C41 C66 C65 -139.7(3) . .
C42 C41 C66 C65 44.3(4) . .
Fe5 C41 C66 C65 -49.5(4) . .
C45 C41 C66 C67 35.8(4) . .
C42 C41 C66 C67 -140.1(3) . .
Fe5 C41 C66 C67 126.1(3) . .
C65 C66 C67 C68 3.4(3) . .
C41 C66 C67 C68 -172.7(2) . .
C65 C66 C67 C51 -174.9(2) . .
C41 C66 C67 C51 8.9(4) . .
C55 C51 C67 C68 63.1(4) . .
C52 C51 C67 C68 -130.7(3) . .
Fe6 C51 C67 C68 -37.0(5) . .
C55 C51 C67 C66 -118.8(3) . .
C52 C51 C67 C66 47.4(4) . .
Fe6 C51 C67 C66 141.1(2) . .
C66 C67 C68 C64 178.8(3) . .
C51 C67 C68 C64 -3.0(5) . .
C66 C67 C68 S2 -0.9(3) . .
C51 C67 C68 S2 177.3(2) . .
C63 C64 C68 C67 119.5(4) . .
S1 C64 C68 C67 -63.0(4) . .
C63 C64 C68 S2 -60.9(4) . .
S1 C64 C68 S2 116.7(2) . .
C63 C64 S1 C61 -2.2(2) . .
C68 C64 S1 C61 179.8(2) . .
C62 C61 S1 C64 2.6(2) . .
C1 C61 S1 C64 -178.8(2) . .
C66 C65 S2 C68 3.3(2) . .
C31 C65 S2 C68 -178.8(2) . .
C67 C68 S2 C65 -1.3(2) . .
C64 C68 S2 C65 178.9(2) . .
C3 C4 Fe1 C5 -120.2(3) . .
C3 C4 Fe1 C7 52.4(4) . .
C5 C4 Fe1 C7 172.6(3) . .
C3 C4 Fe1 C8 89.7(3) . .
C5 C4 Fe1 C8 -150.1(2) . .
C3 C4 Fe1 C2 -37.7(2) . .
C5 C4 Fe1 C2 82.5(2) . .
C3 C4 Fe1 C6 -164.9(10) . .
C5 C4 Fe1 C6 -44.7(11) . .
C5 C4 Fe1 C3 120.2(3) . .
C3 C4 Fe1 C9 131.8(2) . .
C5 C4 Fe1 C9 -108.0(2) . .
C3 C4 Fe1 C1 -81.5(2) . .
C5 C4 Fe1 C1 38.7(2) . .
C3 C4 Fe1 C10 169.6(2) . .
C5 C4 Fe1 C10 -70.2(3) . .
C1 C5 Fe1 C4 117.5(3) . .
C4 C5 Fe1 C7 -153.2(11) . .
C1 C5 Fe1 C7 -35.7(12) . .
C4 C5 Fe1 C8 54.9(4) . .
C1 C5 Fe1 C8 172.4(3) . .
C4 C5 Fe1 C2 -80.0(2) . .
C1 C5 Fe1 C2 37.41(18) . .
C4 C5 Fe1 C6 172.1(2) . .
C1 C5 Fe1 C6 -70.5(3) . .
C4 C5 Fe1 C3 -36.8(2) . .
C1 C5 Fe1 C3 80.7(2) . .
C4 C5 Fe1 C9 89.6(3) . .
C1 C5 Fe1 C9 -153.0(2) . .
C4 C5 Fe1 C1 -117.5(3) . .
C4 C5 Fe1 C10 132.0(2) . .
C1 C5 Fe1 C10 -110.5(2) . .
C6 C7 Fe1 C4 172.2(3) . .
C8 C7 Fe1 C4 55.8(4) . .
C6 C7 Fe1 C5 -40.5(13) . .
C8 C7 Fe1 C5 -157.0(11) . .
C6 C7 Fe1 C8 116.5(4) . .
C6 C7 Fe1 C2 -110.5(3) . .
C8 C7 Fe1 C2 133.0(2) . .
C8 C7 Fe1 C6 -116.5(4) . .
C6 C7 Fe1 C3 -153.4(2) . .
C8 C7 Fe1 C3 90.1(3) . .
C6 C7 Fe1 C9 80.2(3) . .
C8 C7 Fe1 C9 -36.2(2) . .
C6 C7 Fe1 C1 -71.2(3) . .
C8 C7 Fe1 C1 172.3(2) . .
C6 C7 Fe1 C10 37.6(2) . .
C8 C7 Fe1 C10 -78.9(3) . .
C9 C8 Fe1 C4 90.2(3) . .
C7 C8 Fe1 C4 -150.0(3) . .
C9 C8 Fe1 C5 53.7(4) . .
C7 C8 Fe1 C5 173.6(3) . .
C9 C8 Fe1 C7 -119.9(4) . .
C9 C8 Fe1 C2 171.4(2) . .
C7 C8 Fe1 C2 -68.7(3) . .
C9 C8 Fe1 C6 -81.2(3) . .
C7 C8 Fe1 C6 38.7(2) . .
C9 C8 Fe1 C3 133.1(2) . .
C7 C8 Fe1 C3 -107.0(3) . .
C7 C8 Fe1 C9 119.9(4) . .
C9 C8 Fe1 C1 -161.8(8) . .
C7 C8 Fe1 C1 -42.0(10) . .
C9 C8 Fe1 C10 -37.0(2) . .
C7 C8 Fe1 C10 82.9(3) . .
C3 C2 Fe1 C4 37.8(2) . .
C1 C2 Fe1 C4 -82.5(2) . .
C3 C2 Fe1 C5 82.5(2) . .
C1 C2 Fe1 C5 -37.78(19) . .
C3 C2 Fe1 C7 -106.6(3) . .
C1 C2 Fe1 C7 133.1(2) . .
C3 C2 Fe1 C8 -65.6(3) . .
C1 C2 Fe1 C8 174.0(2) . .
C3 C2 Fe1 C6 -149.6(2) . .
C1 C2 Fe1 C6 90.1(2) . .
C1 C2 Fe1 C3 -120.3(3) . .
C3 C2 Fe1 C9 -34.1(10) . .
C1 C2 Fe1 C9 -154.4(9) . .
C3 C2 Fe1 C1 120.3(3) . .
C3 C2 Fe1 C10 175.0(3) . .
C1 C2 Fe1 C10 54.7(4) . .
C7 C6 Fe1 C4 -148.9(10) . .
C10 C6 Fe1 C4 -29.4(11) . .
C7 C6 Fe1 C5 172.0(3) . .
C10 C6 Fe1 C5 -68.5(3) . .
C10 C6 Fe1 C7 119.5(4) . .
C7 C6 Fe1 C8 -40.1(3) . .
C10 C6 Fe1 C8 79.4(3) . .
C7 C6 Fe1 C2 87.0(3) . .
C10 C6 Fe1 C2 -153.5(2) . .
C7 C6 Fe1 C3 49.4(4) . .
C10 C6 Fe1 C3 168.9(3) . .
C7 C6 Fe1 C9 -82.8(3) . .
C10 C6 Fe1 C9 36.7(3) . .
C7 C6 Fe1 C1 130.8(3) . .
C10 C6 Fe1 C1 -109.6(2) . .
C7 C6 Fe1 C10 -119.5(4) . .
C2 C3 Fe1 C4 -118.8(3) . .
C4 C3 Fe1 C5 37.6(2) . .
C2 C3 Fe1 C5 -81.2(2) . .
C4 C3 Fe1 C7 -151.3(2) . .
C2 C3 Fe1 C7 89.9(3) . .
C4 C3 Fe1 C8 -106.7(2) . .
C2 C3 Fe1 C8 134.5(2) . .
C4 C3 Fe1 C2 118.8(3) . .
C4 C3 Fe1 C6 176.0(3) . .
C2 C3 Fe1 C6 57.2(4) . .
C4 C3 Fe1 C9 -68.9(3) . .
C2 C3 Fe1 C9 172.3(3) . .
C4 C3 Fe1 C1 81.7(2) . .
C2 C3 Fe1 C1 -37.1(2) . .
C4 C3 Fe1 C10 -47.3(10) . .
C2 C3 Fe1 C10 -166.1(9) . .
C8 C9 Fe1 C4 -106.0(3) . .
C10 C9 Fe1 C4 134.3(3) . .
C8 C9 Fe1 C5 -150.3(2) . .
C10 C9 Fe1 C5 90.0(3) . .
C8 C9 Fe1 C7 38.4(2) . .
C10 C9 Fe1 C7 -81.3(3) . .
C10 C9 Fe1 C8 -119.7(4) . .
C8 C9 Fe1 C2 -37.9(10) . .
C10 C9 Fe1 C2 -157.6(8) . .
C8 C9 Fe1 C6 82.0(3) . .
C10 C9 Fe1 C6 -37.7(3) . .
C8 C9 Fe1 C3 -66.4(3) . .
C10 C9 Fe1 C3 173.9(3) . .
C8 C9 Fe1 C1 174.9(2) . .
C10 C9 Fe1 C1 55.2(4) . .
C8 C9 Fe1 C10 119.7(4) . .
C2 C1 Fe1 C4 80.4(2) . .
C5 C1 Fe1 C4 -39.1(2) . .
C61 C1 Fe1 C4 -158.2(3) . .
C2 C1 Fe1 C5 119.5(3) . .
C61 C1 Fe1 C5 -119.2(3) . .
C2 C1 Fe1 C7 -67.6(3) . .
C5 C1 Fe1 C7 173.0(2) . .
C61 C1 Fe1 C7 53.8(4) . .
C2 C1 Fe1 C8 -31.0(10) . .
C5 C1 Fe1 C8 -150.5(9) . .
C61 C1 Fe1 C8 90.3(9) . .
C5 C1 Fe1 C2 -119.5(3) . .
C61 C1 Fe1 C2 121.4(3) . .
C2 C1 Fe1 C6 -108.4(2) . .
C5 C1 Fe1 C6 132.1(2) . .
C61 C1 Fe1 C6 13.0(3) . .
C2 C1 Fe1 C3 36.8(2) . .
C5 C1 Fe1 C3 -82.6(2) . .
C61 C1 Fe1 C3 158.2(3) . .
C2 C1 Fe1 C9 171.3(3) . .
C5 C1 Fe1 C9 51.8(3) . .
C61 C1 Fe1 C9 -67.3(4) . .
C2 C1 Fe1 C10 -152.4(2) . .
C5 C1 Fe1 C10 88.1(2) . .
C61 C1 Fe1 C10 -31.1(3) . .
C9 C10 Fe1 C4 -65.8(4) . .
C6 C10 Fe1 C4 174.5(2) . .
C9 C10 Fe1 C5 -107.0(3) . .
C6 C10 Fe1 C5 133.3(2) . .
C9 C10 Fe1 C7 82.4(3) . .
C6 C10 Fe1 C7 -37.3(2) . .
C9 C10 Fe1 C8 36.9(3) . .
C6 C10 Fe1 C8 -82.8(2) . .
C9 C10 Fe1 C2 172.0(3) . .
C6 C10 Fe1 C2 52.3(4) . .
C9 C10 Fe1 C6 119.7(4) . .
C9 C10 Fe1 C3 -26.0(11) . .
C6 C10 Fe1 C3 -145.7(9) . .
C6 C10 Fe1 C9 -119.7(4) . .
C9 C10 Fe1 C1 -151.1(3) . .
C6 C10 Fe1 C1 89.2(2) . .
C14 C13 Fe2 C19 78.5(3) . .
C12 C13 Fe2 C19 -162.5(2) . .
C14 C13 Fe2 C20 52.6(5) . .
C12 C13 Fe2 C20 171.6(4) . .
C14 C13 Fe2 C16 -174.4(3) . .
C12 C13 Fe2 C16 -55.4(4) . .
C14 C13 Fe2 C18 118.7(2) . .
C12 C13 Fe2 C18 -122.3(2) . .
C14 C13 Fe2 C12 -119.0(3) . .
C14 C13 Fe2 C17 159.1(2) . .
C12 C13 Fe2 C17 -81.9(2) . .
C12 C13 Fe2 C14 119.0(3) . .
C14 C13 Fe2 C15 -37.58(19) . .
C12 C13 Fe2 C15 81.4(2) . .
C14 C13 Fe2 C11 -81.6(2) . .
C12 C13 Fe2 C11 37.44(19) . .
C18 C19 Fe2 C13 74.4(3) . .
C20 C19 Fe2 C13 -167.0(3) . .
C18 C19 Fe2 C20 -118.6(4) . .
C18 C19 Fe2 C16 -81.0(3) . .
C20 C19 Fe2 C16 37.6(3) . .
C20 C19 Fe2 C18 118.6(4) . .
C18 C19 Fe2 C12 42.5(6) . .
C20 C19 Fe2 C12 161.1(4) . .
C18 C19 Fe2 C17 -37.1(2) . .
C20 C19 Fe2 C17 81.5(3) . .
C18 C19 Fe2 C14 115.9(3) . .
C20 C19 Fe2 C14 -125.5(3) . .
C18 C19 Fe2 C15 157.6(2) . .
C20 C19 Fe2 C15 -83.8(3) . .
C18 C19 Fe2 C11 -169.9(3) . .
C20 C19 Fe2 C11 -51.3(6) . .
C16 C20 Fe2 C13 152.6(4) . .
C19 C20 Fe2 C13 34.5(7) . .
C16 C20 Fe2 C19 118.1(4) . .
C19 C20 Fe2 C16 -118.1(4) . .
C16 C20 Fe2 C18 80.3(3) . .
C19 C20 Fe2 C18 -37.8(3) . .
C16 C20 Fe2 C12 -42.6(6) . .
C19 C20 Fe2 C12 -160.7(4) . .
C16 C20 Fe2 C17 37.2(2) . .
C19 C20 Fe2 C17 -81.0(3) . .
C16 C20 Fe2 C14 -168.1(2) . .
C19 C20 Fe2 C14 73.7(3) . .
C16 C20 Fe2 C15 -125.0(2) . .
C19 C20 Fe2 C15 116.9(3) . .
C16 C20 Fe2 C11 -81.3(3) . .
C19 C20 Fe2 C11 160.6(3) . .
C20 C16 Fe2 C13 -157.3(3) . .
C17 C16 Fe2 C13 -37.0(5) . .
C20 C16 Fe2 C19 -38.7(3) . .
C17 C16 Fe2 C19 81.6(3) . .
C17 C16 Fe2 C20 120.3(4) . .
C20 C16 Fe2 C18 -82.7(3) . .
C17 C16 Fe2 C18 37.6(3) . .
C20 C16 Fe2 C12 162.9(2) . .
C17 C16 Fe2 C12 -76.8(3) . .
C20 C16 Fe2 C17 -120.3(4) . .
C20 C16 Fe2 C14 35.4(7) . .
C17 C16 Fe2 C14 155.7(5) . .
C20 C16 Fe2 C15 76.2(3) . .
C17 C16 Fe2 C15 -163.5(2) . .
C20 C16 Fe2 C11 119.1(3) . .
C17 C16 Fe2 C11 -120.6(3) . .
C17 C18 Fe2 C13 118.3(3) . .
C19 C18 Fe2 C13 -122.2(3) . .
C17 C18 Fe2 C19 -119.5(4) . .
C17 C18 Fe2 C20 -81.2(3) . .
C19 C18 Fe2 C20 38.3(3) . .
C17 C18 Fe2 C16 -38.1(3) . .
C19 C18 Fe2 C16 81.4(3) . .
C17 C18 Fe2 C12 77.7(3) . .
C19 C18 Fe2 C12 -162.8(2) . .
C19 C18 Fe2 C17 119.5(4) . .
C17 C18 Fe2 C14 158.9(3) . .
C19 C18 Fe2 C14 -81.6(3) . .
C17 C18 Fe2 C15 -172.8(4) . .
C19 C18 Fe2 C15 -53.3(5) . .
C17 C18 Fe2 C11 50.3(5) . .
C19 C18 Fe2 C11 169.8(3) . .
C11 C12 Fe2 C13 119.7(3) . .
C13 C12 Fe2 C19 43.5(5) . .
C11 C12 Fe2 C19 163.2(4) . .
C13 C12 Fe2 C20 -172.2(5) . .
C11 C12 Fe2 C20 -52.5(5) . .
C13 C12 Fe2 C16 156.8(2) . .
C11 C12 Fe2 C16 -83.6(2) . .
C13 C12 Fe2 C18 74.6(2) . .
C11 C12 Fe2 C18 -165.75(19) . .
C13 C12 Fe2 C17 115.5(2) . .
C11 C12 Fe2 C17 -124.85(19) . .
C13 C12 Fe2 C14 -37.5(2) . .
C11 C12 Fe2 C14 82.1(2) . .
C13 C12 Fe2 C15 -81.5(2) . .
C11 C12 Fe2 C15 38.20(17) . .
C13 C12 Fe2 C11 -119.7(3) . .
C18 C17 Fe2 C13 -77.5(3) . .
C16 C17 Fe2 C13 163.9(3) . .
C18 C17 Fe2 C19 37.6(3) . .
C16 C17 Fe2 C19 -81.0(3) . .
C18 C17 Fe2 C20 82.0(3) . .
C16 C17 Fe2 C20 -36.6(3) . .
C18 C17 Fe2 C16 118.6(4) . .
C16 C17 Fe2 C18 -118.6(4) . .
C18 C17 Fe2 C12 -120.0(3) . .
C16 C17 Fe2 C12 121.4(3) . .
C18 C17 Fe2 C14 -45.6(6) . .
C16 C17 Fe2 C14 -164.2(4) . .
C18 C17 Fe2 C15 169.9(5) . .
C16 C17 Fe2 C15 51.3(8) . .
C18 C17 Fe2 C11 -160.9(2) . .
C16 C17 Fe2 C11 80.5(4) . .
C15 C14 Fe2 C13 -119.6(3) . .
C13 C14 Fe2 C19 -119.5(2) . .
C15 C14 Fe2 C19 120.9(2) . .
C13 C14 Fe2 C20 -160.6(2) . .
C15 C14 Fe2 C20 79.7(3) . .
C13 C14 Fe2 C16 172.2(5) . .
C15 C14 Fe2 C16 52.6(6) . .
C13 C14 Fe2 C18 -77.3(3) . .
C15 C14 Fe2 C18 163.1(2) . .
C13 C14 Fe2 C12 38.00(19) . .
C15 C14 Fe2 C12 -81.6(2) . .
C13 C14 Fe2 C17 -45.5(5) . .
C15 C14 Fe2 C17 -165.1(4) . .
C13 C14 Fe2 C15 119.6(3) . .
C13 C14 Fe2 C11 81.9(2) . .
C15 C14 Fe2 C11 -37.7(2) . .
C14 C15 Fe2 C13 37.2(2) . .
C11 C15 Fe2 C13 -82.2(2) . .
C14 C15 Fe2 C19 -77.5(3) . .
C11 C15 Fe2 C19 163.1(2) . .
C14 C15 Fe2 C20 -121.6(3) . .
C11 C15 Fe2 C20 119.0(2) . .
C14 C15 Fe2 C16 -163.2(3) . .
C11 C15 Fe2 C16 77.5(3) . .
C14 C15 Fe2 C18 -39.3(5) . .
C11 C15 Fe2 C18 -158.6(4) . .
C14 C15 Fe2 C12 81.3(2) . .
C11 C15 Fe2 C12 -38.10(18) . .
C14 C15 Fe2 C17 157.0(6) . .
C11 C15 Fe2 C17 37.7(7) . .
C11 C15 Fe2 C14 -119.4(3) . .
C14 C15 Fe2 C11 119.4(3) . .
C12 C11 Fe2 C13 -37.54(19) . .
C15 C11 Fe2 C13 80.9(2) . .
C62 C11 Fe2 C13 -155.4(3) . .
C12 C11 Fe2 C19 -162.3(4) . .
C15 C11 Fe2 C19 -43.8(5) . .
C62 C11 Fe2 C19 79.9(5) . .
C12 C11 Fe2 C20 159.5(3) . .
C15 C11 Fe2 C20 -82.0(3) . .
C62 C11 Fe2 C20 41.7(4) . .
C12 C11 Fe2 C16 117.0(2) . .
C15 C11 Fe2 C16 -124.5(3) . .
C62 C11 Fe2 C16 -0.8(4) . .
C12 C11 Fe2 C18 36.8(4) . .
C15 C11 Fe2 C18 155.3(4) . .
C62 C11 Fe2 C18 -81.0(5) . .
C15 C11 Fe2 C12 118.5(3) . .
C62 C11 Fe2 C12 -117.8(4) . .
C12 C11 Fe2 C17 74.0(2) . .
C15 C11 Fe2 C17 -167.6(2) . .
C62 C11 Fe2 C17 -43.9(4) . .
C12 C11 Fe2 C14 -80.9(2) . .
C15 C11 Fe2 C14 37.6(2) . .
C62 C11 Fe2 C14 161.3(4) . .
C12 C11 Fe2 C15 -118.5(3) . .
C62 C11 Fe2 C15 123.7(4) . .
C22 C23 Fe3 C24 119.2(2) . .
C22 C23 Fe3 C29 -162.97(18) . .
C24 C23 Fe3 C29 77.8(2) . .
C22 C23 Fe3 C28 -123.05(19) . .
C24 C23 Fe3 C28 117.7(2) . .
C22 C23 Fe3 C27 -83.2(2) . .
C24 C23 Fe3 C27 157.56(19) . .
C24 C23 Fe3 C22 -119.2(2) . .
C22 C23 Fe3 C30 176.0(3) . .
C24 C23 Fe3 C30 56.8(4) . .
C22 C23 Fe3 C26 -60.8(4) . .
C24 C23 Fe3 C26 -180.0(3) . .
C22 C23 Fe3 C25 81.15(19) . .
C24 C23 Fe3 C25 -38.06(18) . .
C22 C23 Fe3 C21 37.70(17) . .
C24 C23 Fe3 C21 -81.51(19) . .
C25 C24 Fe3 C23 -118.2(3) . .
C25 C24 Fe3 C29 123.5(2) . .
C23 C24 Fe3 C29 -118.28(19) . .
C25 C24 Fe3 C28 165.40(19) . .
C23 C24 Fe3 C28 -76.4(2) . .
C25 C24 Fe3 C27 -165.3(3) . .
C23 C24 Fe3 C27 -47.1(4) . .
C25 C24 Fe3 C22 -80.6(2) . .
C23 C24 Fe3 C22 37.66(18) . .
C25 C24 Fe3 C30 84.2(2) . .
C23 C24 Fe3 C30 -157.62(19) . .
C25 C24 Fe3 C26 61.8(5) . .
C23 C24 Fe3 C26 180.0(4) . .
C23 C24 Fe3 C25 118.2(3) . .
C25 C24 Fe3 C21 -36.80(18) . .
C23 C24 Fe3 C21 81.4(2) . .
C30 C29 Fe3 C23 -168.1(2) . .
C28 C29 Fe3 C23 73.4(2) . .
C30 C29 Fe3 C24 -126.8(2) . .
C28 C29 Fe3 C24 114.7(2) . .
C30 C29 Fe3 C28 118.5(3) . .
C30 C29 Fe3 C27 81.2(2) . .
C28 C29 Fe3 C27 -37.30(18) . .
C30 C29 Fe3 C22 163.8(3) . .
C28 C29 Fe3 C22 45.3(4) . .
C28 C29 Fe3 C30 -118.5(3) . .
C30 C29 Fe3 C26 37.02(19) . .
C28 C29 Fe3 C26 -81.5(2) . .
C30 C29 Fe3 C25 -86.9(2) . .
C28 C29 Fe3 C25 154.57(18) . .
C30 C29 Fe3 C21 -60.9(5) . .
C28 C29 Fe3 C21 -179.4(3) . .
C27 C28 Fe3 C23 119.1(2) . .
C29 C28 Fe3 C23 -121.3(2) . .
C27 C28 Fe3 C24 159.64(19) . .
C29 C28 Fe3 C24 -80.8(2) . .
C27 C28 Fe3 C29 -119.6(3) . .
C29 C28 Fe3 C27 119.6(3) . .
C27 C28 Fe3 C22 79.9(2) . .
C29 C28 Fe3 C22 -160.52(19) . .
C27 C28 Fe3 C30 -81.5(2) . .
C29 C28 Fe3 C30 38.1(2) . .
C27 C28 Fe3 C26 -38.3(2) . .
C29 C28 Fe3 C26 81.3(2) . .
C27 C28 Fe3 C25 -177.8(3) . .
C29 C28 Fe3 C25 -58.2(4) . .
C27 C28 Fe3 C21 59.8(4) . .
C29 C28 Fe3 C21 179.4(3) . .
C28 C27 Fe3 C23 -75.0(2) . .
C26 C27 Fe3 C23 166.4(2) . .
C28 C27 Fe3 C24 -42.2(4) . .
C26 C27 Fe3 C24 -160.8(3) . .
C28 C27 Fe3 C29 37.74(19) . .
C26 C27 Fe3 C29 -80.9(2) . .
C26 C27 Fe3 C28 -118.6(3) . .
C28 C27 Fe3 C22 -117.5(2) . .
C26 C27 Fe3 C22 123.9(2) . .
C28 C27 Fe3 C30 81.6(2) . .
C26 C27 Fe3 C30 -36.9(2) . .
C28 C27 Fe3 C26 118.6(3) . .
C28 C27 Fe3 C25 176.5(4) . .
C26 C27 Fe3 C25 57.9(5) . .
C28 C27 Fe3 C21 -157.46(19) . .
C26 C27 Fe3 C21 83.9(2) . .
C21 C22 Fe3 C23 119.1(3) . .
C23 C22 Fe3 C24 -37.86(17) . .
C21 C22 Fe3 C24 81.26(18) . .
C23 C22 Fe3 C29 39.1(4) . .
C21 C22 Fe3 C29 158.2(3) . .
C23 C22 Fe3 C28 71.7(2) . .
C21 C22 Fe3 C28 -169.17(18) . .
C23 C22 Fe3 C27 113.50(18) . .
C21 C22 Fe3 C27 -127.39(18) . .
C23 C22 Fe3 C30 -175.4(4) . .
C21 C22 Fe3 C30 -56.3(4) . .
C23 C22 Fe3 C26 154.72(18) . .
C21 C22 Fe3 C26 -86.2(2) . .
C23 C22 Fe3 C25 -81.56(19) . .
C21 C22 Fe3 C25 37.56(17) . .
C23 C22 Fe3 C21 -119.1(3) . .
C26 C30 Fe3 C23 148.3(3) . .
C29 C30 Fe3 C23 28.6(4) . .
C26 C30 Fe3 C24 -169.98(18) . .
C29 C30 Fe3 C24 70.3(2) . .
C26 C30 Fe3 C29 119.7(3) . .
C26 C30 Fe3 C28 81.4(2) . .
C29 C30 Fe3 C28 -38.3(2) . .
C26 C30 Fe3 C27 37.74(19) . .
C29 C30 Fe3 C27 -82.0(2) . .
C26 C30 Fe3 C22 -39.7(5) . .
C29 C30 Fe3 C22 -159.4(3) . .
C29 C30 Fe3 C26 -119.7(3) . .
C26 C30 Fe3 C25 -125.81(19) . .
C29 C30 Fe3 C25 114.5(2) . .
C26 C30 Fe3 C21 -82.4(2) . .
C29 C30 Fe3 C21 157.91(19) . .
C30 C26 Fe3 C23 -150.8(3) . .
C27 C26 Fe3 C23 -31.1(4) . .
C30 C26 Fe3 C24 29.2(5) . .
C27 C26 Fe3 C24 148.9(4) . .
C30 C26 Fe3 C29 -37.61(19) . .
C27 C26 Fe3 C29 82.1(2) . .
C30 C26 Fe3 C28 -81.9(2) . .
C27 C26 Fe3 C28 37.9(2) . .
C30 C26 Fe3 C27 -119.7(3) . .
C30 C26 Fe3 C22 165.58(18) . .
C27 C26 Fe3 C22 -74.7(2) . .
C27 C26 Fe3 C30 119.7(3) . .
C30 C26 Fe3 C25 77.1(2) . .
C27 C26 Fe3 C25 -163.2(2) . .
C30 C26 Fe3 C21 120.7(2) . .
C27 C26 Fe3 C21 -119.6(2) . .
C24 C25 Fe3 C23 38.5(2) . .
C21 C25 Fe3 C23 -81.93(19) . .
C21 C25 Fe3 C24 -120.4(3) . .
C24 C25 Fe3 C29 -73.1(2) . .
C21 C25 Fe3 C29 166.51(17) . .
C24 C25 Fe3 C28 -31.8(4) . .
C21 C25 Fe3 C28 -152.2(3) . .
C24 C25 Fe3 C27 153.6(4) . .
C21 C25 Fe3 C27 33.2(5) . .
C24 C25 Fe3 C22 82.5(2) . .
C21 C25 Fe3 C22 -37.89(17) . .
C24 C25 Fe3 C30 -117.8(2) . .
C21 C25 Fe3 C30 121.84(19) . .
C24 C25 Fe3 C26 -160.4(2) . .
C21 C25 Fe3 C26 79.2(2) . .
C24 C25 Fe3 C21 120.4(3) . .
C25 C21 Fe3 C23 81.18(18) . .
C22 C21 Fe3 C23 -37.79(18) . .
C63 C21 Fe3 C23 -156.0(4) . .
C25 C21 Fe3 C24 37.02(17) . .
C22 C21 Fe3 C24 -81.96(19) . .
C63 C21 Fe3 C24 159.9(4) . .
C25 C21 Fe3 C29 -35.0(4) . .
C22 C21 Fe3 C29 -154.0(4) . .
C63 C21 Fe3 C29 87.8(5) . .
C25 C21 Fe3 C28 146.1(3) . .
C22 C21 Fe3 C28 27.1(4) . .
C63 C21 Fe3 C28 -91.1(4) . .
C25 C21 Fe3 C27 -169.67(17) . .
C22 C21 Fe3 C27 71.4(2) . .
C63 C21 Fe3 C27 -46.8(4) . .
C25 C21 Fe3 C22 119.0(2) . .
C63 C21 Fe3 C22 -118.2(4) . .
C25 C21 Fe3 C30 -80.6(2) . .
C22 C21 Fe3 C30 160.40(19) . .
C63 C21 Fe3 C30 42.2(4) . .
C25 C21 Fe3 C26 -124.55(18) . .
C22 C21 Fe3 C26 116.47(19) . .
C63 C21 Fe3 C26 -1.7(4) . .
C22 C21 Fe3 C25 -119.0(2) . .
C63 C21 Fe3 C25 122.8(4) . .
C32 C33 Fe4 C34 -119.2(3) . .
C34 C33 Fe4 C40 -52.7(5) . .
C32 C33 Fe4 C40 -171.9(4) . .
C34 C33 Fe4 C38 -117.9(2) . .
C32 C33 Fe4 C38 122.9(2) . .
C34 C33 Fe4 C32 119.2(3) . .
C34 C33 Fe4 C39 -78.4(3) . .
C32 C33 Fe4 C39 162.4(2) . .
C34 C33 Fe4 C35 37.78(19) . .
C32 C33 Fe4 C35 -81.5(2) . .
C34 C33 Fe4 C37 -157.6(2) . .
C32 C33 Fe4 C37 83.2(2) . .
C34 C33 Fe4 C36 176.5(3) . .
C32 C33 Fe4 C36 57.3(4) . .
C34 C33 Fe4 C31 81.2(2) . .
C32 C33 Fe4 C31 -38.02(18) . .
C35 C34 Fe4 C33 119.2(3) . .
C33 C34 Fe4 C40 160.5(2) . .
C35 C34 Fe4 C40 -80.3(3) . .
C33 C34 Fe4 C38 77.8(2) . .
C35 C34 Fe4 C38 -163.0(2) . .
C33 C34 Fe4 C32 -37.81(19) . .
C35 C34 Fe4 C32 81.4(2) . .
C33 C34 Fe4 C39 119.3(2) . .
C35 C34 Fe4 C39 -121.5(2) . .
C33 C34 Fe4 C35 -119.2(3) . .
C33 C34 Fe4 C37 47.9(4) . .
C35 C34 Fe4 C37 167.1(3) . .
C33 C34 Fe4 C36 -174.7(5) . .
C35 C34 Fe4 C36 -55.5(6) . .
C33 C34 Fe4 C31 -81.7(2) . .
C35 C34 Fe4 C31 37.54(18) . .
C36 C40 Fe4 C33 -150.8(4) . .
C39 C40 Fe4 C33 -34.2(6) . .
C36 C40 Fe4 C34 169.8(2) . .
C39 C40 Fe4 C34 -73.6(3) . .
C36 C40 Fe4 C38 -79.5(2) . .
C39 C40 Fe4 C38 37.1(2) . .
C36 C40 Fe4 C32 43.9(5) . .
C39 C40 Fe4 C32 160.6(4) . .
C36 C40 Fe4 C39 -116.6(3) . .
C36 C40 Fe4 C35 126.5(2) . .
C39 C40 Fe4 C35 -116.9(2) . .
C36 C40 Fe4 C37 -36.8(2) . .
C39 C40 Fe4 C37 79.8(3) . .
C39 C40 Fe4 C36 116.6(3) . .
C36 C40 Fe4 C31 83.7(2) . .
C39 C40 Fe4 C31 -159.7(2) . .
C37 C38 Fe4 C33 -118.3(2) . .
C39 C38 Fe4 C33 122.3(2) . .
C37 C38 Fe4 C34 -159.3(2) . .
C39 C38 Fe4 C34 81.3(3) . .
C37 C38 Fe4 C40 81.3(3) . .
C39 C38 Fe4 C40 -38.2(2) . .
C37 C38 Fe4 C32 -77.9(3) . .
C39 C38 Fe4 C32 162.6(2) . .
C37 C38 Fe4 C39 119.5(3) . .
C37 C38 Fe4 C35 173.0(3) . .
C39 C38 Fe4 C35 53.5(5) . .
C39 C38 Fe4 C37 -119.5(3) . .
C37 C38 Fe4 C36 37.2(2) . .
C39 C38 Fe4 C36 -82.2(2) . .
C37 C38 Fe4 C31 -53.8(5) . .
C39 C38 Fe4 C31 -173.3(3) . .
C31 C32 Fe4 C33 -118.5(3) . .
C33 C32 Fe4 C34 37.61(19) . .
C31 C32 Fe4 C34 -80.86(19) . .
C33 C32 Fe4 C40 172.3(4) . .
C31 C32 Fe4 C40 53.8(5) . .
C33 C32 Fe4 C38 -73.8(2) . .
C31 C32 Fe4 C38 167.78(19) . .
C33 C32 Fe4 C39 -43.1(4) . .
C31 C32 Fe4 C39 -161.6(3) . .
C33 C32 Fe4 C35 81.6(2) . .
C31 C32 Fe4 C35 -36.91(17) . .
C33 C32 Fe4 C37 -114.4(2) . .
C31 C32 Fe4 C37 127.18(19) . .
C33 C32 Fe4 C36 -155.3(2) . .
C31 C32 Fe4 C36 86.3(2) . .
C33 C32 Fe4 C31 118.5(3) . .
C38 C39 Fe4 C33 -73.8(3) . .
C40 C39 Fe4 C33 167.0(2) . .
C38 C39 Fe4 C34 -115.4(2) . .
C40 C39 Fe4 C34 125.3(2) . .
C38 C39 Fe4 C40 119.3(3) . .
C40 C39 Fe4 C38 -119.3(3) . .
C38 C39 Fe4 C32 -42.2(5) . .
C40 C39 Fe4 C32 -161.5(3) . .
C38 C39 Fe4 C35 -156.9(2) . .
C40 C39 Fe4 C35 83.9(3) . .
C38 C39 Fe4 C37 36.9(2) . .
C40 C39 Fe4 C37 -82.3(2) . .
C38 C39 Fe4 C36 80.3(2) . .
C40 C39 Fe4 C36 -39.0(2) . .
C38 C39 Fe4 C31 173.5(3) . .
C40 C39 Fe4 C31 54.3(5) . .
C34 C35 Fe4 C33 -37.66(18) . .
C31 C35 Fe4 C33 81.30(19) . .
C31 C35 Fe4 C34 119.0(3) . .
C34 C35 Fe4 C40 120.9(2) . .
C31 C35 Fe4 C40 -120.1(2) . .
C34 C35 Fe4 C38 38.7(4) . .
C31 C35 Fe4 C38 157.6(3) . .
C34 C35 Fe4 C32 -81.7(2) . .
C31 C35 Fe4 C32 37.23(18) . .
C34 C35 Fe4 C39 76.6(2) . .
C31 C35 Fe4 C39 -164.4(2) . .
C34 C35 Fe4 C37 -158.0(5) . .
C31 C35 Fe4 C37 -39.1(6) . .
C34 C35 Fe4 C36 163.1(2) . .
C31 C35 Fe4 C36 -77.9(2) . .
C34 C35 Fe4 C31 -119.0(3) . .
C38 C37 Fe4 C33 76.9(3) . .
C36 C37 Fe4 C33 -163.4(2) . .
C38 C37 Fe4 C34 43.5(4) . .
C36 C37 Fe4 C34 163.2(3) . .
C38 C37 Fe4 C40 -82.1(3) . .
C36 C37 Fe4 C40 37.5(2) . .
C36 C37 Fe4 C38 119.7(3) . .
C38 C37 Fe4 C32 119.7(2) . .
C36 C37 Fe4 C32 -120.6(2) . .
C38 C37 Fe4 C39 -37.4(2) . .
C36 C37 Fe4 C39 82.2(3) . .
C38 C37 Fe4 C35 -169.3(5) . .
C36 C37 Fe4 C35 -49.6(6) . .
C38 C37 Fe4 C36 -119.7(3) . .
C38 C37 Fe4 C31 160.1(2) . .
C36 C37 Fe4 C31 -80.2(3) . .
C37 C36 Fe4 C33 36.7(4) . .
C40 C36 Fe4 C33 156.5(3) . .
C37 C36 Fe4 C34 -151.6(5) . .
C40 C36 Fe4 C34 -31.8(6) . .
C37 C36 Fe4 C40 -119.9(3) . .
C37 C36 Fe4 C38 -36.9(2) . .
C40 C36 Fe4 C38 83.0(3) . .
C37 C36 Fe4 C32 77.4(3) . .
C40 C36 Fe4 C32 -162.7(2) . .
C37 C36 Fe4 C39 -80.4(3) . .
C40 C36 Fe4 C39 39.5(3) . .
C37 C36 Fe4 C35 164.7(2) . .
C40 C36 Fe4 C35 -75.4(3) . .
C40 C36 Fe4 C37 119.9(3) . .
C37 C36 Fe4 C31 121.8(2) . .
C40 C36 Fe4 C31 -118.3(2) . .
C35 C31 Fe4 C33 -81.91(19) . .
C32 C31 Fe4 C33 38.25(17) . .
C65 C31 Fe4 C33 159.2(3) . .
C35 C31 Fe4 C34 -38.00(18) . .
C32 C31 Fe4 C34 82.16(19) . .
C65 C31 Fe4 C34 -156.9(3) . .
C35 C31 Fe4 C40 80.6(2) . .
C32 C31 Fe4 C40 -159.2(2) . .
C65 C31 Fe4 C40 -38.3(3) . .
C35 C31 Fe4 C38 -152.4(4) . .
C32 C31 Fe4 C38 -32.2(5) . .
C65 C31 Fe4 C38 88.8(5) . .
C35 C31 Fe4 C32 -120.2(3) . .
C65 C31 Fe4 C32 121.0(3) . .
C35 C31 Fe4 C39 40.0(4) . .
C32 C31 Fe4 C39 160.2(4) . .
C65 C31 Fe4 C39 -78.8(5) . .
C32 C31 Fe4 C35 120.2(3) . .
C65 C31 Fe4 C35 -118.9(3) . .
C35 C31 Fe4 C37 167.74(19) . .
C32 C31 Fe4 C37 -72.1(2) . .
C65 C31 Fe4 C37 48.9(3) . .
C35 C31 Fe4 C36 124.8(2) . .
C32 C31 Fe4 C36 -115.00(19) . .
C65 C31 Fe4 C36 6.0(3) . .
C42 C43 Fe5 C44 -118.9(2) . .
C44 C43 Fe5 C42 118.9(2) . .
C44 C43 Fe5 C47 -164.15(17) . .
C42 C43 Fe5 C47 77.0(2) . .
C44 C43 Fe5 C45 37.54(16) . .
C42 C43 Fe5 C45 -81.33(18) . .
C44 C43 Fe5 C48 -123.57(18) . .
C42 C43 Fe5 C48 117.57(19) . .
C44 C43 Fe5 C49 -81.6(2) . .
C42 C43 Fe5 C49 159.57(18) . .
C44 C43 Fe5 C50 -51.4(4) . .
C42 C43 Fe5 C50 -170.3(3) . .
C44 C43 Fe5 C46 167.8(3) . .
C42 C43 Fe5 C46 48.9(4) . .
C44 C43 Fe5 C41 81.39(18) . .
C42 C43 Fe5 C41 -37.48(18) . .
C45 C44 Fe5 C43 119.7(2) . .
C43 C44 Fe5 C42 -38.04(16) . .
C45 C44 Fe5 C42 81.69(17) . .
C43 C44 Fe5 C47 43.5(4) . .
C45 C44 Fe5 C47 163.2(3) . .
C43 C44 Fe5 C45 -119.7(2) . .
C43 C44 Fe5 C48 74.5(2) . .
C45 C44 Fe5 C48 -165.76(17) . .
C43 C44 Fe5 C49 115.91(18) . .
C45 C44 Fe5 C49 -124.36(18) . .
C43 C44 Fe5 C50 157.31(17) . .
C45 C44 Fe5 C50 -82.96(19) . .
C43 C44 Fe5 C46 -170.6(3) . .
C45 C44 Fe5 C46 -50.9(3) . .
C43 C44 Fe5 C41 -82.08(18) . .
C45 C44 Fe5 C41 37.65(16) . .
C41 C42 Fe5 C43 -119.8(3) . .
C43 C42 Fe5 C44 37.80(18) . .
C41 C42 Fe5 C44 -81.96(18) . .
C43 C42 Fe5 C47 -122.29(19) . .
C41 C42 Fe5 C47 117.94(18) . .
C43 C42 Fe5 C45 81.85(19) . .
C41 C42 Fe5 C45 -37.92(16) . .
C43 C42 Fe5 C48 -79.8(2) . .
C41 C42 Fe5 C48 160.47(17) . .
C43 C42 Fe5 C49 -45.9(4) . .
C41 C42 Fe5 C49 -165.7(3) . .
C43 C42 Fe5 C50 165.6(4) . .
C41 C42 Fe5 C50 45.9(5) . .
C43 C42 Fe5 C46 -163.38(18) . .
C41 C42 Fe5 C46 76.9(2) . .
C43 C42 Fe5 C41 119.8(3) . .
C48 C47 Fe5 C43 73.9(2) . .
C46 C47 Fe5 C43 -167.18(17) . .
C48 C47 Fe5 C44 41.1(4) . .
C46 C47 Fe5 C44 160.0(3) . .
C48 C47 Fe5 C42 115.90(19) . .
C46 C47 Fe5 C42 -125.21(18) . .
C48 C47 Fe5 C45 -167.7(3) . .
C46 C47 Fe5 C45 -48.8(4) . .
C46 C47 Fe5 C48 118.9(3) . .
C48 C47 Fe5 C49 -37.85(19) . .
C46 C47 Fe5 C49 81.04(19) . .
C48 C47 Fe5 C50 -81.2(2) . .
C46 C47 Fe5 C50 37.67(17) . .
C48 C47 Fe5 C46 -118.9(3) . .
C48 C47 Fe5 C41 158.53(18) . .
C46 C47 Fe5 C41 -82.6(2) . .
C44 C45 Fe5 C43 -37.33(16) . .
C41 C45 Fe5 C43 82.03(17) . .
C41 C45 Fe5 C44 119.4(2) . .
C44 C45 Fe5 C42 -81.36(18) . .
C41 C45 Fe5 C42 38.01(16) . .
C44 C45 Fe5 C47 -166.0(3) . .
C41 C45 Fe5 C47 -46.7(4) . .
C44 C45 Fe5 C48 39.8(4) . .
C41 C45 Fe5 C48 159.2(3) . .
C44 C45 Fe5 C49 74.6(2) . .
C41 C45 Fe5 C49 -166.07(16) . .
C44 C45 Fe5 C50 116.17(18) . .
C41 C45 Fe5 C50 -124.47(17) . .
C44 C45 Fe5 C46 158.71(17) . .
C41 C45 Fe5 C46 -81.92(19) . .
C44 C45 Fe5 C41 -119.4(2) . .
C47 C48 Fe5 C43 -124.20(19) . .
C49 C48 Fe5 C43 116.76(19) . .
C47 C48 Fe5 C44 -164.95(18) . .
C49 C48 Fe5 C44 76.0(2) . .
C47 C48 Fe5 C42 -82.1(2) . .
C49 C48 Fe5 C42 158.83(18) . .
C49 C48 Fe5 C47 -119.0(3) . .
C47 C48 Fe5 C45 164.8(3) . .
C49 C48 Fe5 C45 45.8(5) . .
C47 C48 Fe5 C49 119.0(3) . .
C47 C48 Fe5 C50 81.5(2) . .
C49 C48 Fe5 C50 -37.52(18) . .
C47 C48 Fe5 C46 37.86(19) . .
C49 C48 Fe5 C46 -81.2(2) . .
C47 C48 Fe5 C41 -49.8(4) . .
C49 C48 Fe5 C41 -168.8(2) . .
C50 C49 Fe5 C43 160.78(19) . .
C48 C49 Fe5 C43 -80.3(2) . .
C50 C49 Fe5 C44 118.5(2) . .
C48 C49 Fe5 C44 -122.61(19) . .
C50 C49 Fe5 C42 -166.5(3) . .
C48 C49 Fe5 C42 -47.7(4) . .
C50 C49 Fe5 C47 -81.2(2) . .
C48 C49 Fe5 C47 37.73(19) . .
C50 C49 Fe5 C45 77.3(2) . .
C48 C49 Fe5 C45 -163.80(18) . .
C50 C49 Fe5 C48 -118.9(3) . .
C48 C49 Fe5 C50 118.9(3) . .
C50 C49 Fe5 C46 -37.3(2) . .
C48 C49 Fe5 C46 81.6(2) . .
C50 C49 Fe5 C41 45.9(5) . .
C48 C49 Fe5 C41 164.8(3) . .
C49 C50 Fe5 C43 -42.7(4) . .
C46 C50 Fe5 C43 -162.6(3) . .
C49 C50 Fe5 C44 -79.1(2) . .
C46 C50 Fe5 C44 160.99(18) . .
C49 C50 Fe5 C42 159.9(4) . .
C46 C50 Fe5 C42 40.1(5) . .
C49 C50 Fe5 C47 82.0(2) . .
C46 C50 Fe5 C47 -37.90(18) . .
C49 C50 Fe5 C45 -122.4(2) . .
C46 C50 Fe5 C45 117.74(19) . .
C49 C50 Fe5 C48 38.05(19) . .
C46 C50 Fe5 C48 -81.8(2) . .
C46 C50 Fe5 C49 -119.9(3) . .
C49 C50 Fe5 C46 119.9(3) . .
C49 C50 Fe5 C41 -164.39(19) . .
C46 C50 Fe5 C41 75.7(2) . .
C50 C46 Fe5 C43 155.6(3) . .
C47 C46 Fe5 C43 36.7(5) . .
C50 C46 Fe5 C44 -44.7(4) . .
C47 C46 Fe5 C44 -163.6(3) . .
C50 C46 Fe5 C42 -166.81(18) . .
C47 C46 Fe5 C42 74.3(2) . .
C50 C46 Fe5 C47 118.9(3) . .
C50 C46 Fe5 C45 -81.4(2) . .
C47 C46 Fe5 C45 159.68(17) . .
C50 C46 Fe5 C48 81.1(2) . .
C47 C46 Fe5 C48 -37.84(18) . .
C50 C46 Fe5 C49 37.06(19) . .
C47 C46 Fe5 C49 -81.86(19) . .
C47 C46 Fe5 C50 -118.9(3) . .
C50 C46 Fe5 C41 -124.49(19) . .
C47 C46 Fe5 C41 116.58(18) . .
C45 C41 Fe5 C43 -81.38(18) . .
C42 C41 Fe5 C43 37.47(17) . .
C66 C41 Fe5 C43 160.8(3) . .
C45 C41 Fe5 C44 -37.70(16) . .
C42 C41 Fe5 C44 81.15(18) . .
C66 C41 Fe5 C44 -155.6(3) . .
C45 C41 Fe5 C42 -118.9(2) . .
C66 C41 Fe5 C42 123.3(4) . .
C45 C41 Fe5 C47 160.51(17) . .
C42 C41 Fe5 C47 -80.6(2) . .
C66 C41 Fe5 C47 42.7(3) . .
C42 C41 Fe5 C45 118.9(2) . .
C66 C41 Fe5 C45 -117.8(3) . .
C45 C41 Fe5 C48 -163.9(3) . .
C42 C41 Fe5 C48 -45.0(3) . .
C66 C41 Fe5 C48 78.3(4) . .
C45 C41 Fe5 C49 40.9(4) . .
C42 C41 Fe5 C49 159.7(4) . .
C66 C41 Fe5 C49 -77.0(5) . .
C45 C41 Fe5 C50 76.0(2) . .
C42 C41 Fe5 C50 -165.18(18) . .
C66 C41 Fe5 C50 -41.9(3) . .
C45 C41 Fe5 C46 117.51(18) . .
C42 C41 Fe5 C46 -123.63(18) . .
C66 C41 Fe5 C46 -0.3(3) . .
C54 C53 Fe6 C58 112.6(2) . .
C52 C53 Fe6 C58 -127.96(18) . .
C54 C53 Fe6 C57 153.75(19) . .
C52 C53 Fe6 C57 -86.78(19) . .
C52 C53 Fe6 C54 119.5(2) . .
C54 C53 Fe6 C52 -119.5(2) . .
C54 C53 Fe6 C59 74.1(2) . .
C52 C53 Fe6 C59 -166.46(18) . .
C54 C53 Fe6 C56 -177.9(2) . .
C52 C53 Fe6 C56 -58.4(3) . .
C54 C53 Fe6 C55 -38.00(18) . .
C52 C53 Fe6 C55 81.47(18) . .
C54 C53 Fe6 C60 56.5(5) . .
C52 C53 Fe6 C60 176.0(4) . .
C54 C53 Fe6 C51 -81.68(19) . .
C52 C53 Fe6 C51 37.79(17) . .
C57 C58 Fe6 C53 112.8(2) . .
C59 C58 Fe6 C53 -128.3(2) . .
C59 C58 Fe6 C57 118.9(3) . .
C57 C58 Fe6 C54 154.32(18) . .
C59 C58 Fe6 C54 -86.8(2) . .
C57 C58 Fe6 C52 74.2(2) . .
C59 C58 Fe6 C52 -166.95(19) . .
C57 C58 Fe6 C59 -118.9(3) . .
C57 C58 Fe6 C56 -37.67(19) . .
C59 C58 Fe6 C56 81.2(2) . .
C57 C58 Fe6 C55 -178.4(2) . .
C59 C58 Fe6 C55 -59.6(3) . .
C57 C58 Fe6 C60 -80.9(2) . .
C59 C58 Fe6 C60 37.9(2) . .
C57 C58 Fe6 C51 55.0(5) . .
C59 C58 Fe6 C51 173.9(4) . .
C58 C57 Fe6 C53 -81.6(2) . .
C56 C57 Fe6 C53 159.1(2) . .
C56 C57 Fe6 C58 -119.3(3) . .
C58 C57 Fe6 C54 -48.4(3) . .
C56 C57 Fe6 C54 -167.7(2) . .
C58 C57 Fe6 C52 -124.32(19) . .
C56 C57 Fe6 C52 116.4(2) . .
C58 C57 Fe6 C59 37.93(19) . .
C56 C57 Fe6 C59 -81.3(2) . .
C58 C57 Fe6 C56 119.3(3) . .
C58 C57 Fe6 C55 176.0(6) . .
C56 C57 Fe6 C55 56.7(7) . .
C58 C57 Fe6 C60 81.9(2) . .
C56 C57 Fe6 C60 -37.4(2) . .
C58 C57 Fe6 C51 -163.35(18) . .
C56 C57 Fe6 C51 77.4(2) . .
C55 C54 Fe6 C53 -118.3(3) . .
C55 C54 Fe6 C58 159.80(18) . .
C53 C54 Fe6 C58 -81.9(2) . .
C55 C54 Fe6 C57 -168.0(2) . .
C53 C54 Fe6 C57 -49.7(3) . .
C55 C54 Fe6 C52 -80.76(19) . .
C53 C54 Fe6 C52 37.51(17) . .
C55 C54 Fe6 C59 117.10(19) . .
C53 C54 Fe6 C59 -124.63(19) . .
C55 C54 Fe6 C56 56.6(7) . .
C53 C54 Fe6 C56 174.9(6) . .
C53 C54 Fe6 C55 118.3(3) . .
C55 C54 Fe6 C60 78.4(2) . .
C53 C54 Fe6 C60 -163.33(18) . .
C55 C54 Fe6 C51 -36.87(17) . .
C53 C54 Fe6 C51 81.39(19) . .
C51 C52 Fe6 C53 119.1(2) . .
C53 C52 Fe6 C58 68.7(2) . .
C51 C52 Fe6 C58 -172.17(18) . .
C53 C52 Fe6 C57 109.25(19) . .
C51 C52 Fe6 C57 -131.65(18) . .
C53 C52 Fe6 C54 -37.53(17) . .
C51 C52 Fe6 C54 81.56(18) . .
C53 C52 Fe6 C59 39.5(5) . .
C51 C52 Fe6 C59 158.6(4) . .
C53 C52 Fe6 C56 151.35(17) . .
C51 C52 Fe6 C56 -89.55(19) . .
C53 C52 Fe6 C55 -81.10(19) . .
C51 C52 Fe6 C55 37.99(17) . .
C53 C52 Fe6 C60 -177.5(3) . .
C51 C52 Fe6 C60 -58.4(3) . .
C53 C52 Fe6 C51 -119.1(2) . .
C58 C59 Fe6 C53 68.4(2) . .
C60 C59 Fe6 C53 -172.93(19) . .
C60 C59 Fe6 C58 118.7(3) . .
C58 C59 Fe6 C57 -37.66(19) . .
C60 C59 Fe6 C57 81.0(2) . .
C58 C59 Fe6 C54 109.2(2) . .
C60 C59 Fe6 C54 -132.1(2) . .
C58 C59 Fe6 C52 38.0(5) . .
C60 C59 Fe6 C52 156.7(4) . .
C58 C59 Fe6 C56 -81.5(2) . .
C60 C59 Fe6 C56 37.15(18) . .
C58 C59 Fe6 C55 150.91(19) . .
C60 C59 Fe6 C55 -90.4(2) . .
C58 C59 Fe6 C60 -118.7(3) . .
C58 C59 Fe6 C51 -176.1(3) . .
C60 C59 Fe6 C51 -57.4(4) . .
C60 C56 Fe6 C53 -160.4(2) . .
C57 C56 Fe6 C53 -41.4(3) . .
C60 C56 Fe6 C58 -81.6(2) . .
C57 C56 Fe6 C58 37.4(2) . .
C60 C56 Fe6 C57 -119.0(3) . .
C60 C56 Fe6 C54 26.5(7) . .
C57 C56 Fe6 C54 145.5(6) . .
C60 C56 Fe6 C52 159.94(18) . .
C57 C56 Fe6 C52 -81.1(2) . .
C60 C56 Fe6 C59 -37.63(19) . .
C57 C56 Fe6 C59 81.4(2) . .
C60 C56 Fe6 C55 73.7(2) . .
C57 C56 Fe6 C55 -167.34(19) . .
C57 C56 Fe6 C60 119.0(3) . .
C60 C56 Fe6 C51 115.4(2) . .
C57 C56 Fe6 C51 -125.64(19) . .
C54 C55 Fe6 C53 38.26(19) . .
C51 C55 Fe6 C53 -82.25(18) . .
C54 C55 Fe6 C58 -39.9(3) . .
C51 C55 Fe6 C58 -160.4(2) . .
C54 C55 Fe6 C57 145.4(6) . .
C51 C55 Fe6 C57 24.9(7) . .
C51 C55 Fe6 C54 -120.5(2) . .
C54 C55 Fe6 C52 82.24(19) . .
C51 C55 Fe6 C52 -38.27(16) . .
C54 C55 Fe6 C59 -80.3(2) . .
C51 C55 Fe6 C59 159.17(17) . .
C54 C55 Fe6 C56 -167.0(2) . .
C51 C55 Fe6 C56 72.5(2) . .
C54 C55 Fe6 C60 -125.1(2) . .
C51 C55 Fe6 C60 114.40(18) . .
C54 C55 Fe6 C51 120.5(2) . .
C56 C60 Fe6 C53 141.8(4) . .
C59 C60 Fe6 C53 22.4(6) . .
C56 C60 Fe6 C58 81.5(2) . .
C59 C60 Fe6 C58 -38.0(2) . .
C56 C60 Fe6 C57 37.89(19) . .
C59 C60 Fe6 C57 -81.6(2) . .
C56 C60 Fe6 C54 -173.43(18) . .
C59 C60 Fe6 C54 67.1(2) . .
C56 C60 Fe6 C52 -44.3(4) . .
C59 C60 Fe6 C52 -163.8(3) . .
C56 C60 Fe6 C59 119.5(3) . .
C59 C60 Fe6 C56 -119.5(3) . .
C56 C60 Fe6 C55 -130.08(19) . .
C59 C60 Fe6 C55 110.4(2) . .
C56 C60 Fe6 C51 -85.6(2) . .
C59 C60 Fe6 C51 154.94(19) . .
C55 C51 Fe6 C53 80.62(18) . .
C52 C51 Fe6 C53 -37.70(17) . .
C67 C51 Fe6 C53 -154.9(3) . .
C55 C51 Fe6 C58 142.8(4) . .
C52 C51 Fe6 C58 24.5(5) . .
C67 C51 Fe6 C58 -92.7(5) . .
C55 C51 Fe6 C57 -173.98(17) . .
C52 C51 Fe6 C57 67.7(2) . .
C67 C51 Fe6 C57 -49.5(3) . .
C55 C51 Fe6 C54 36.81(17) . .
C52 C51 Fe6 C54 -81.51(19) . .
C67 C51 Fe6 C54 161.3(3) . .
C55 C51 Fe6 C52 118.3(2) . .
C67 C51 Fe6 C52 -117.2(4) . .
C55 C51 Fe6 C59 -46.6(4) . .
C52 C51 Fe6 C59 -165.0(3) . .
C67 C51 Fe6 C59 77.9(4) . .
C55 C51 Fe6 C56 -130.90(18) . .
C52 C51 Fe6 C56 110.77(19) . .
C67 C51 Fe6 C56 -6.4(3) . .
C52 C51 Fe6 C55 -118.3(2) . .
C67 C51 Fe6 C55 124.5(4) . .
C55 C51 Fe6 C60 -87.2(2) . .
C52 C51 Fe6 C60 154.43(18) . .
C67 C51 Fe6 C60 37.3(3) . .
C6S C1S C2S C3S 0.0 . .
C7S C1S C2S C3S -177.8(8) . .
C1S C2S C3S C4S 0.0 . .
C2S C3S C4S C5S 0.0 . .
C3S C4S C5S C6S 0.0 . .
C4S C5S C6S C1S 0.0 . .
C2S C1S C6S C5S 0.0 . .
C7S C1S C6S C5S 177.8(9) . .
C13S C8S C9S C10S 0.0 . .
C14S C8S C9S C10S -178.9(12) . .
C8S C9S C10S C11S 0.0 . .
C9S C10S C11S C12S 0.0 . .
C10S C11S C12S C13S 0.0 . .
C11S C12S C13S C8S 0.0 . .
C9S C8S C13S C12S 0.0 . .
C14S C8S C13S C12S 179.0(10) . .
C21S C15S C16S C17S 1.0(14) 2_777 .
C15S C16S C17S C18S -0.4(17) . .
C16S C17S C18S C19S -2(2) . .
C17S C18S C19S C21S 3(2) . 2_777
